data_4134707
loop_
_publ_author_name
'Beaumier, Evan P.'
'Gordon, Christopher P.'
'Harkins, Robin P.'
'McGreal, Meghan E.'
'Wen, Xuelan'
'Cop\'eret, Christophe'
'Goodpaster, Jason D.'
'Tonks, Ian A.'

_publ_section_title
;
 Cp<sub>2</sub>Ti(\k<sup>2</sup><i>-</i><sup> <i>t</i> </sup>BuNCN<sup>
 <i>t</i> </sup>Bu): A Complex with an Unusual \k<sup>2</sup> Coordination
 Mode of a Heterocumulene Featuring a Free Carbene.
;
_journal_issue 17
_journal_name_full 'Journal of the American Chemical Society'
_journal_page_first 8006
_journal_page_last 8018
_journal_paper_doi 10.1021/jacs.0c02487
_journal_volume 142
_journal_year 2020
_chemical_formula_moiety 'C33 H42 N2 Ti2'
_chemical_formula_sum 'C33 H42 N2 Ti2'
_chemical_formula_weight 562.43
_chemical_name_common Cp4Ti2CyNCNCy
_space_group_crystal_system triclinic
_space_group_IT_number 2
_space_group_name_Hall '-P 1'
_space_group_name_H-M_alt 'P -1'
_atom_sites_solution_hydrogens geom
_audit_creation_method SHELXL-2014/7
_cell_angle_alpha 99.063(6)
_cell_angle_beta 104.113(7)
_cell_angle_gamma 90.366(5)
_cell_formula_units_Z 6
_cell_length_a 10.4518(16)
_cell_length_b 19.916(3)
_cell_length_c 21.075(3)
_cell_measurement_reflns_used 2863
_cell_measurement_temperature 100(2)
_cell_measurement_theta_max 30.5165
_cell_measurement_theta_min 2.4715
_cell_volume 4196.8(11)
_computing_cell_refinement 'SAINT, Bruker'
_computing_data_collection 'SMART, Bruker'
_computing_data_reduction 'SAINT, Bruker'
_computing_structure_refinement 'SHELXL-2014/7 (Sheldrick, 2014)'
_computing_structure_solution 'SHELXS-97 (Sheldrick 2008)'
_diffrn_ambient_temperature 100(2)
_diffrn_measured_fraction_theta_full 0.999
_diffrn_measured_fraction_theta_max 0.996
_diffrn_measurement_device_type 'Bruker SMART Platform CCD'
_diffrn_measurement_method 'area detector, omega scans per phi'
_diffrn_radiation_type MoK\a
_diffrn_radiation_wavelength 0.71073
_diffrn_reflns_av_R_equivalents 0.1163
_diffrn_reflns_av_unetI/netI 0.0571
_diffrn_reflns_Laue_measured_fraction_full 0.999
_diffrn_reflns_Laue_measured_fraction_max 0.996
_diffrn_reflns_limit_h_max 14
_diffrn_reflns_limit_h_min -14
_diffrn_reflns_limit_k_max 27
_diffrn_reflns_limit_k_min -28
_diffrn_reflns_limit_l_max 30
_diffrn_reflns_limit_l_min -30
_diffrn_reflns_number 151255
_diffrn_reflns_point_group_measured_fraction_full 0.999
_diffrn_reflns_point_group_measured_fraction_max 0.996
_diffrn_reflns_theta_full 25.242
_diffrn_reflns_theta_max 30.533
_diffrn_reflns_theta_min 2.114
_diffrn_source fine
_exptl_absorpt_coefficient_mu 0.595
_exptl_absorpt_correction_T_max 0.5567
_exptl_absorpt_correction_T_min 0.5004
_exptl_absorpt_correction_type multi-scan
_exptl_absorpt_process_details 'SADABS, R. Blessing, 1995'
_exptl_crystal_colour red-orange
_exptl_crystal_density_diffrn 1.335
_exptl_crystal_description plates
_exptl_crystal_F_000 1788
_exptl_crystal_size_max 0.200
_exptl_crystal_size_mid 0.120
_exptl_crystal_size_min 0.040
_exptl_transmission_factor_max 0.7173
_exptl_transmission_factor_min 0.6613
_refine_diff_density_max 1.300
_refine_diff_density_min -0.893
_refine_diff_density_rms 0.107
_refine_ls_extinction_method none
_refine_ls_goodness_of_fit_ref 1.186
_refine_ls_hydrogen_treatment constr
_refine_ls_matrix_type full
_refine_ls_number_parameters 1004
_refine_ls_number_reflns 25560
_refine_ls_number_restraints 0
_refine_ls_restrained_S_all 1.186
_refine_ls_R_factor_all 0.0872
_refine_ls_R_factor_gt 0.0731
_refine_ls_shift/su_max 0.006
_refine_ls_shift/su_mean 0.001
_refine_ls_structure_factor_coef Fsqd
_refine_ls_weighting_details 'w=1/[\s^2^(Fo^2^)+(0.0282P)^2^+13.9197P] where P=(Fo^2^+2Fc^2^)/3'
_refine_ls_weighting_scheme calc
_refine_ls_wR_factor_gt 0.1747
_refine_ls_wR_factor_ref 0.1806
_reflns_Friedel_coverage 0.000
_reflns_number_gt 21061
_reflns_number_total 25560
_reflns_threshold_expression 'I > 2\s(I)'
_cod_data_source_file ja0c02487_si_008.cif
_cod_data_source_block 19029A_a
_cod_depositor_comments 'Adding full bibliography for 4134704--4134710.cif.'
_cod_original_cell_volume 4196.9(11)
_cod_database_code 4134707
_shelx_shelxl_version_number 2014/7
_shelx_space_group_comment
;
The symmetry employed for this shelxl refinement is uniquely defined
by the following loop, which should always be used as a source of
symmetry information in preference to the above space-group names.
They are only intended as comments.
;
_shelx_estimated_absorpt_t_min 0.890
_shelx_estimated_absorpt_t_max 0.977

loop_
_space_group_symop_operation_xyz
'x, y, z'
'-x, -y, -z'

loop_
_atom_site_label
_atom_site_type_symbol
_atom_site_fract_x
_atom_site_fract_y
_atom_site_fract_z
_atom_site_U_iso_or_equiv
_atom_site_adp_type
_atom_site_occupancy
_atom_site_site_symmetry_order
_atom_site_calc_flag
_atom_site_refinement_flags_posn
_atom_site_refinement_flags_adp
_atom_site_refinement_flags_occupancy
_atom_site_disorder_assembly
_atom_site_disorder_group
Ti1 Ti 0.34605(6) 0.96770(3) 0.14557(3) 0.01926(11) Uani 1 1 d . . . . .
C1 C 0.1523(3) 0.92871(15) 0.16653(14) 0.0172(5) Uani 1 1 d . . . . .
N1 N 0.1759(3) 0.99448(13) 0.17227(13) 0.0186(5) Uani 1 1 d . . . . .
Ti2 Ti 0.10807(6) 0.81613(3) 0.11633(3) 0.02104(12) Uani 1 1 d . . . . .
C2 C 0.0095(3) 0.90884(15) 0.24222(14) 0.0165(5) Uani 1 1 d . . . . .
H2 H -0.0363 0.9522 0.2366 0.020 Uiso 1 1 calc R U . . .
N2 N 0.0751(3) 0.88990(13) 0.18825(12) 0.0171(5) Uani 1 1 d . . . . .
Ti3 Ti 0.58550(5) 0.84035(3) 0.49156(3) 0.01412(10) Uani 1 1 d . . . . .
C3 C 0.1137(3) 0.91890(16) 0.30791(15) 0.0193(6) Uani 1 1 d . . . . .
H3A H 0.1743 0.9579 0.3096 0.023 Uiso 1 1 calc R U . . .
H3B H 0.1663 0.8778 0.3106 0.023 Uiso 1 1 calc R U . . .
C39 C 0.0930(3) 0.57060(15) 0.42351(16) 0.0200(6) Uani 1 1 d . . . . .
H39A H 0.0834 0.5203 0.4133 0.024 Uiso 1 1 calc R U . . .
H39B H 0.0557 0.5858 0.4620 0.024 Uiso 1 1 calc R U . . .
N3 N 0.4294(2) 0.80967(12) 0.52556(12) 0.0146(4) Uani 1 1 d . . . . .
Ti4 Ti 0.58853(5) 0.65806(3) 0.50367(3) 0.01341(10) Uani 1 1 d . . . . .
C4 C 0.0529(3) 0.93214(17) 0.36783(15) 0.0225(6) Uani 1 1 d . . . . .
H4A H 0.1237 0.9354 0.4092 0.027 Uiso 1 1 calc R U . . .
H4B H 0.0089 0.9760 0.3682 0.027 Uiso 1 1 calc R U . . .
C35 C 0.2584(3) 0.67020(14) 0.45500(14) 0.0144(5) Uani 1 1 d . . . . .
H35 H 0.2212 0.6885 0.4934 0.017 Uiso 1 1 calc R U . . .
N4 N 0.3998(2) 0.68969(12) 0.47157(12) 0.0141(4) Uani 1 1 d . . . . .
Ti6 Ti 0.69463(5) 0.53038(3) 0.85576(3) 0.01727(11) Uani 1 1 d . . . . .
C6 C -0.1522(4) 0.8665(2) 0.30065(19) 0.0367(9) Uani 1 1 d . . . . .
H6A H -0.2031 0.9082 0.2983 0.044 Uiso 1 1 calc R U . . .
H6B H -0.2140 0.8281 0.2990 0.044 Uiso 1 1 calc R U . . .
C22 C -0.0950(5) 0.7597(3) 0.0475(3) 0.0546(14) Uani 1 1 d . . . . .
H22 H -0.1411 0.7186 0.0550 0.066 Uiso 1 1 calc R U . . .
N6 N 0.4979(2) 0.50443(13) 0.82754(12) 0.0169(5) Uani 1 1 d . . . . .
Ti5 Ti 0.49216(6) 0.68492(3) 0.87660(3) 0.01903(11) Uani 1 1 d . . . . .
C5 C -0.0469(4) 0.87542(19) 0.36526(18) 0.0297(7) Uani 1 1 d . . . . .
H5A H -0.0013 0.8323 0.3695 0.036 Uiso 1 1 calc R U . . .
H5B H -0.0886 0.8863 0.4029 0.036 Uiso 1 1 calc R U . . .
C59 C 0.7850(3) 0.81576(17) 0.56783(16) 0.0223(6) Uani 1 1 d . . . . .
H59 H 0.8177 0.7693 0.5728 0.027 Uiso 1 1 calc R U . . .
C58 C 0.8216(3) 0.8583(2) 0.52740(17) 0.0261(7) Uani 1 1 d . . . . .
H58 H 0.8851 0.8474 0.4990 0.031 Uiso 1 1 calc R U . . .
C57 C 0.7669(4) 0.92140(19) 0.54011(19) 0.0312(8) Uani 1 1 d . . . . .
H57 H 0.7850 0.9633 0.5225 0.037 Uiso 1 1 calc R U . . .
C56 C 0.7088(3) 0.66868(17) 0.61841(16) 0.0217(6) Uani 1 1 d . . . . .
H56 H 0.7927 0.6964 0.6398 0.026 Uiso 1 1 calc R U . . .
N5 N 0.3860(2) 0.60895(13) 0.80860(12) 0.0164(5) Uani 1 1 d . . . . .
C9 C -0.0373(4) 1.04831(18) 0.15142(17) 0.0273(7) Uani 1 1 d . . . . .
H9A H -0.0842 1.0040 0.1479 0.033 Uiso 1 1 calc R U . . .
H9B H -0.0282 1.0532 0.1067 0.033 Uiso 1 1 calc R U . . .
C99 C 0.8829(4) 0.5227(2) 0.8081(2) 0.0348(8) Uani 1 1 d . . . . .
H99 H 0.9774 0.5290 0.8337 0.042 Uiso 1 1 calc R U . . .
C98 C 0.8042(4) 0.5744(2) 0.78183(19) 0.0319(8) Uani 1 1 d . . . . .
H98 H 0.8334 0.6229 0.7844 0.038 Uiso 1 1 calc R U . . .
C97 C 0.6847(4) 0.5414(2) 0.74206(17) 0.0336(9) Uani 1 1 d . . . . .
H97 H 0.6131 0.5632 0.7124 0.040 Uiso 1 1 calc R U . . .
C96 C 0.6910(4) 0.4718(2) 0.74476(19) 0.0382(9) Uani 1 1 d . . . . .
H96 H 0.6243 0.4356 0.7177 0.046 Uiso 1 1 calc R U . . .
C95 C 0.8124(4) 0.4608(2) 0.7862(2) 0.0385(9) Uani 1 1 d . . . . .
H95 H 0.8476 0.4153 0.7935 0.046 Uiso 1 1 calc R U . . .
C34 C 0.4590(3) 0.74975(14) 0.49845(13) 0.0132(5) Uani 1 1 d . . . . .
C33 C 0.5131(5) 1.0382(2) 0.2278(2) 0.0439(11) Uani 1 1 d . . . . .
H33 H 0.5314 1.0879 0.2299 0.053 Uiso 1 1 calc R U . . .
C32 C 0.5787(4) 0.9849(3) 0.1989(2) 0.0420(10) Uani 1 1 d . . . . .
H32 H 0.6512 0.9900 0.1763 0.050 Uiso 1 1 calc R U . . .
C11 C -0.0453(5) 1.1754(2) 0.1874(2) 0.0438(11) Uani 1 1 d . . . . .
H11A H -0.0377 1.1866 0.1442 0.053 Uiso 1 1 calc R U . . .
H11B H -0.0962 1.2110 0.2071 0.053 Uiso 1 1 calc R U . . .
C31 C 0.5356(4) 0.9244(2) 0.2146(3) 0.0453(11) Uani 1 1 d . . . . .
H31 H 0.5721 0.8786 0.2050 0.054 Uiso 1 1 calc R U . . .
C30 C 0.4489(4) 0.9406(3) 0.2542(2) 0.0486(13) Uani 1 1 d . . . . .
H30 H 0.4109 0.9083 0.2773 0.058 Uiso 1 1 calc R U . . .
C29 C 0.4359(4) 1.0095(3) 0.26286(19) 0.0487(12) Uani 1 1 d . . . . .
H29 H 0.3868 1.0355 0.2932 0.058 Uiso 1 1 calc R U . . .
C28 C 0.2260(5) 0.9688(2) 0.03480(17) 0.0397(10) Uani 1 1 d . . . . .
H28 H 0.1277 0.9655 0.0180 0.048 Uiso 1 1 calc R U . . .
C8 C 0.0998(3) 1.04910(15) 0.19830(15) 0.0200(6) Uani 1 1 d . . . . .
H8 H 0.0896 1.0411 0.2425 0.024 Uiso 1 1 calc R U . . .
C61 C 0.6933(4) 0.91778(19) 0.58742(19) 0.0320(8) Uani 1 1 d . . . . .
H61 H 0.6522 0.9568 0.6099 0.038 Uiso 1 1 calc R U . . .
C38 C 0.0159(3) 0.60047(17) 0.36376(17) 0.0223(6) Uani 1 1 d . . . . .
H38A H -0.0794 0.5885 0.3559 0.027 Uiso 1 1 calc R U . . .
H38B H 0.0449 0.5804 0.3238 0.027 Uiso 1 1 calc R U . . .
C21 C -0.1246(4) 0.8293(3) 0.06458(19) 0.0473(12) Uani 1 1 d . . . . .
H21 H -0.1934 0.8460 0.0881 0.057 Uiso 1 1 calc R U . . .
C7 C -0.0909(4) 0.8528(2) 0.24097(18) 0.0320(8) Uani 1 1 d . . . . .
H7A H -0.0471 0.8088 0.2411 0.038 Uiso 1 1 calc R U . . .
H7B H -0.1617 0.8490 0.1995 0.038 Uiso 1 1 calc R U . . .
C23 C -0.0072(5) 0.7612(2) 0.0058(2) 0.0478(12) Uani 1 1 d . . . . .
H23 H 0.0226 0.7203 -0.0198 0.057 Uiso 1 1 calc R U . . .
C10 C -0.1197(4) 1.1061(2) 0.1758(2) 0.0379(9) Uani 1 1 d . . . . .
H10A H -0.2047 1.1064 0.1425 0.046 Uiso 1 1 calc R U . . .
H10B H -0.1392 1.0979 0.2177 0.046 Uiso 1 1 calc R U . . .
C19 C 0.0186(5) 0.8272(3) 0.0005(2) 0.0459(11) Uani 1 1 d . . . . .
H19 H 0.0701 0.8422 -0.0294 0.055 Uiso 1 1 calc R U . . .
C12 C 0.0922(5) 1.17543(19) 0.2331(2) 0.0373(9) Uani 1 1 d . . . . .
H12A H 0.0845 1.1699 0.2779 0.045 Uiso 1 1 calc R U . . .
H12B H 0.1394 1.2197 0.2369 0.045 Uiso 1 1 calc R U . . .
C13 C 0.1718(4) 1.11811(18) 0.2070(2) 0.0327(8) Uani 1 1 d . . . . .
H13A H 0.1861 1.1257 0.1639 0.039 Uiso 1 1 calc R U . . .
H13B H 0.2593 1.1184 0.2385 0.039 Uiso 1 1 calc R U . . .
C14 C 0.1623(6) 0.7302(3) 0.1831(3) 0.0592(16) Uani 1 1 d . . . . .
H14 H 0.1091 0.7154 0.2124 0.071 Uiso 1 1 calc R U . . .
C15 C 0.2686(6) 0.7784(3) 0.20290(19) 0.0583(17) Uani 1 1 d . . . . .
H15 H 0.3034 0.8043 0.2487 0.070 Uiso 1 1 calc R U . . .
C60 C 0.7063(3) 0.85197(19) 0.60511(16) 0.0254(7) Uani 1 1 d . . . . .
H60 H 0.6747 0.8363 0.6417 0.030 Uiso 1 1 calc R U . . .
C16 C 0.3280(4) 0.7776(2) 0.1494(2) 0.0368(9) Uani 1 1 d G . . . .
H16 H 0.4116 0.8029 0.1504 0.044 Uiso 1 1 calc R U . . .
C37 C 0.0373(3) 0.67787(16) 0.37496(17) 0.0216(6) Uani 1 1 d . . . . .
H37A H -0.0031 0.6984 0.4109 0.026 Uiso 1 1 calc R U . . .
H37B H -0.0071 0.6953 0.3341 0.026 Uiso 1 1 calc R U . . .
C26 C 0.4366(5) 1.0127(2) 0.06575(19) 0.0409(11) Uani 1 1 d . . . . .
H26 H 0.5146 1.0455 0.0765 0.049 Uiso 1 1 calc R U . . .
C25 C 0.4408(5) 0.9418(2) 0.0519(2) 0.0438(11) Uani 1 1 d . . . . .
H25 H 0.5219 0.9157 0.0509 0.053 Uiso 1 1 calc R U . . .
C24 C 0.3114(5) 0.91435(19) 0.03243(18) 0.0397(10) Uani 1 1 d . . . . .
H24 H 0.2838 0.8655 0.0146 0.048 Uiso 1 1 calc R U . . .
C27 C 0.3070(5) 1.03021(19) 0.05629(18) 0.0391(10) Uani 1 1 d . . . . .
H27 H 0.2749 1.0775 0.0575 0.047 Uiso 1 1 calc R U . . .
C17 C 0.2591(4) 0.72760(19) 0.0984(2) 0.0338(8) Uani 1 1 d . . . . .
H17 H 0.2838 0.7121 0.0557 0.041 Uiso 1 1 calc R U . . .
C18 C 0.1593(5) 0.6986(2) 0.1187(3) 0.0467(11) Uani 1 1 d . . . . .
H18 H 0.1007 0.6584 0.0935 0.056 Uiso 1 1 calc R U . . .
C20 C -0.0530(5) 0.8679(2) 0.0354(2) 0.0471(12) Uani 1 1 d . . . . .
H20 H -0.0602 0.9180 0.0357 0.056 Uiso 1 1 calc R U . . .
C40 C 0.2395(3) 0.59280(15) 0.44126(15) 0.0164(5) Uani 1 1 d . . . . .
H40A H 0.2862 0.5741 0.4810 0.020 Uiso 1 1 calc R U . . .
H40B H 0.2786 0.5743 0.4042 0.020 Uiso 1 1 calc R U . . .
C41 C 0.3056(3) 0.82928(14) 0.54294(14) 0.0135(5) Uani 1 1 d . . . . .
H41 H 0.2298 0.8112 0.5047 0.016 Uiso 1 1 calc R U . . .
C42 C 0.2918(3) 0.80011(16) 0.60407(15) 0.0183(5) Uani 1 1 d . . . . .
H42A H 0.2925 0.7498 0.5947 0.022 Uiso 1 1 calc R U . . .
H42B H 0.3683 0.8166 0.6416 0.022 Uiso 1 1 calc R U . . .
C43 C 0.1641(3) 0.82070(16) 0.62374(17) 0.0215(6) Uani 1 1 d . . . . .
H43A H 0.0875 0.7995 0.5884 0.026 Uiso 1 1 calc R U . . .
H43B H 0.1618 0.8033 0.6650 0.026 Uiso 1 1 calc R U . . .
C44 C 0.1526(3) 0.89772(16) 0.63471(17) 0.0225(6) Uani 1 1 d . . . . .
H44A H 0.2199 0.9184 0.6750 0.027 Uiso 1 1 calc R U . . .
H44B H 0.0644 0.9087 0.6419 0.027 Uiso 1 1 calc R U . . .
C45 C 0.1721(3) 0.92812(15) 0.57513(16) 0.0201(6) Uani 1 1 d . . . . .
H45A H 0.0970 0.9128 0.5364 0.024 Uiso 1 1 calc R U . . .
H45B H 0.1728 0.9784 0.5855 0.024 Uiso 1 1 calc R U . . .
C46 C 0.3011(3) 0.90685(15) 0.55746(16) 0.0178(5) Uani 1 1 d . . . . .
H46A H 0.3768 0.9253 0.5948 0.021 Uiso 1 1 calc R U . . .
H46B H 0.3091 0.9262 0.5180 0.021 Uiso 1 1 calc R U . . .
C48 C 0.7857(3) 0.6349(2) 0.46670(19) 0.0281(7) Uani 1 1 d . . . . .
H48 H 0.8780 0.6415 0.4952 0.034 Uiso 1 1 calc R U . . .
C47 C 0.7078(4) 0.57398(18) 0.45034(19) 0.0319(8) Uani 1 1 d . . . . .
H47 H 0.7355 0.5300 0.4654 0.038 Uiso 1 1 calc R U . . .
C49 C 0.7177(3) 0.68216(17) 0.42891(16) 0.0213(6) Uani 1 1 d . . . . .
H49 H 0.7534 0.7281 0.4264 0.026 Uiso 1 1 calc R U . . .
C50 C 0.5976(3) 0.65033(17) 0.38986(15) 0.0213(6) Uani 1 1 d . . . . .
H50 H 0.5334 0.6698 0.3548 0.026 Uiso 1 1 calc R U . . .
C55 C 0.5797(3) 0.68928(16) 0.61887(14) 0.0202(6) Uani 1 1 d . . . . .
H55 H 0.5564 0.7346 0.6398 0.024 Uiso 1 1 calc R U . . .
C51 C 0.5900(4) 0.58336(17) 0.40376(17) 0.0268(7) Uani 1 1 d . . . . .
H51 H 0.5208 0.5471 0.3796 0.032 Uiso 1 1 calc R U . . .
C54 C 0.4921(3) 0.63291(18) 0.59151(15) 0.0225(6) Uani 1 1 d . . . . .
H54 H 0.3956 0.6312 0.5897 0.027 Uiso 1 1 calc R U . . .
C52 C 0.6984(3) 0.59923(18) 0.59126(17) 0.0251(7) Uani 1 1 d . . . . .
H52 H 0.7741 0.5690 0.5900 0.030 Uiso 1 1 calc R U . . .
C53 C 0.5643(4) 0.57763(17) 0.57325(16) 0.0244(6) Uani 1 1 d . . . . .
H53 H 0.5289 0.5295 0.5577 0.029 Uiso 1 1 calc R U . . .
C88 C 0.6018(4) 0.7073(2) 0.79401(18) 0.0322(8) Uani 1 1 d . . . . .
H88 H 0.6138 0.6731 0.7560 0.039 Uiso 1 1 calc R U . . .
C68 C 0.2648(3) 0.58970(15) 0.75543(14) 0.0160(5) Uani 1 1 d . . . . .
H68 H 0.2279 0.5447 0.7598 0.019 Uiso 1 1 calc R U . . .
C67 C 0.4824(3) 0.57017(15) 0.83126(13) 0.0152(5) Uani 1 1 d . . . . .
C66 C 0.4533(3) 0.80997(16) 0.37797(14) 0.0187(5) Uani 1 1 d . . . . .
H66 H 0.4030 0.7656 0.3583 0.022 Uiso 1 1 calc R U . . .
C65 C 0.4018(3) 0.86918(17) 0.40642(15) 0.0212(6) Uani 1 1 d . . . . .
H65 H 0.3086 0.8740 0.4102 0.025 Uiso 1 1 calc R U . . .
C64 C 0.4997(4) 0.92207(17) 0.42220(16) 0.0249(7) Uani 1 1 d . . . . .
H64 H 0.4872 0.9711 0.4379 0.030 Uiso 1 1 calc R U . . .
C63 C 0.6116(3) 0.89580(18) 0.40198(17) 0.0244(6) Uani 1 1 d . . . . .
H63 H 0.6917 0.9231 0.4012 0.029 Uiso 1 1 calc R U . . .
C62 C 0.5837(3) 0.82623(17) 0.37557(16) 0.0217(6) Uani 1 1 d . . . . .
H62 H 0.6408 0.7957 0.3532 0.026 Uiso 1 1 calc R U . . .
C69 C 0.3001(3) 0.58413(16) 0.68849(14) 0.0188(6) Uani 1 1 d . . . . .
H69A H 0.3484 0.6266 0.6871 0.023 Uiso 1 1 calc R U . . .
H69B H 0.3594 0.5461 0.6841 0.023 Uiso 1 1 calc R U . . .
C70 C 0.1784(3) 0.57227(17) 0.63040(15) 0.0208(6) Uani 1 1 d . . . . .
H70A H 0.1360 0.5272 0.6284 0.025 Uiso 1 1 calc R U . . .
H70B H 0.2055 0.5721 0.5885 0.025 Uiso 1 1 calc R U . . .
C71 C 0.0791(3) 0.62719(18) 0.63685(17) 0.0257(7) Uani 1 1 d . . . . .
H71A H 0.1181 0.6718 0.6343 0.031 Uiso 1 1 calc R U . . .
H71B H -0.0009 0.6167 0.5998 0.031 Uiso 1 1 calc R U . . .
C89 C 0.6928(4) 0.7237(2) 0.85489(19) 0.0311(8) Uani 1 1 d . . . . .
H89 H 0.7805 0.7031 0.8676 0.037 Uiso 1 1 calc R U . . .
C72 C 0.0415(3) 0.6309(2) 0.70259(18) 0.0326(8) Uani 1 1 d . . . . .
H72A H -0.0051 0.5876 0.7033 0.039 Uiso 1 1 calc R U . . .
H72B H -0.0197 0.6681 0.7070 0.039 Uiso 1 1 calc R U . . .
C73 C 0.1634(3) 0.6435(2) 0.76109(17) 0.0274(7) Uani 1 1 d . . . . .
H73A H 0.2045 0.6889 0.7630 0.033 Uiso 1 1 calc R U . . .
H73B H 0.1360 0.6434 0.8029 0.033 Uiso 1 1 calc R U . . .
C74 C 0.3931(3) 0.45023(15) 0.80367(15) 0.0183(5) Uani 1 1 d . . . . .
H74 H 0.3424 0.4550 0.7579 0.022 Uiso 1 1 calc R U . . .
C75 C 0.4522(4) 0.37998(17) 0.8019(2) 0.0306(8) Uani 1 1 d . . . . .
H75A H 0.5072 0.3761 0.8465 0.037 Uiso 1 1 calc R U . . .
H75B H 0.5098 0.3748 0.7707 0.037 Uiso 1 1 calc R U . . .
C76 C 0.3430(4) 0.32309(19) 0.7802(2) 0.0412(10) Uani 1 1 d . . . . .
H76A H 0.2928 0.3247 0.7342 0.049 Uiso 1 1 calc R U . . .
H76B H 0.3836 0.2784 0.7810 0.049 Uiso 1 1 calc R U . . .
C77 C 0.2487(4) 0.3304(2) 0.8257(2) 0.0413(10) Uani 1 1 d . . . . .
H77A H 0.1767 0.2947 0.8090 0.050 Uiso 1 1 calc R U . . .
H77B H 0.2969 0.3239 0.8708 0.050 Uiso 1 1 calc R U . . .
C78 C 0.1896(4) 0.4003(2) 0.8290(2) 0.0331(8) Uani 1 1 d . . . . .
H78A H 0.1343 0.4051 0.8614 0.040 Uiso 1 1 calc R U . . .
H78B H 0.1324 0.4047 0.7851 0.040 Uiso 1 1 calc R U . . .
C79 C 0.2988(3) 0.45672(17) 0.84977(16) 0.0236(6) Uani 1 1 d . . . . .
H79A H 0.3499 0.4550 0.8956 0.028 Uiso 1 1 calc R U . . .
H79B H 0.2581 0.5015 0.8495 0.028 Uiso 1 1 calc R U . . .
C80 C 0.4392(5) 0.7600(2) 0.9661(2) 0.0443(11) Uani 1 1 d . . . . .
H80 H 0.4596 0.8102 0.9767 0.053 Uiso 1 1 calc R U . . .
C81 C 0.3214(4) 0.7288(2) 0.9276(2) 0.0384(9) Uani 1 1 d . . . . .
H81 H 0.2433 0.7529 0.9057 0.046 Uiso 1 1 calc R U . . .
C82 C 0.3220(4) 0.6603(2) 0.93309(18) 0.0321(8) Uani 1 1 d . . . . .
H82 H 0.2456 0.6266 0.9145 0.039 Uiso 1 1 calc R U . . .
C94 C 0.8656(4) 0.5649(2) 0.9555(2) 0.0374(9) Uani 1 1 d . . . . .
H94 H 0.9420 0.5976 0.9607 0.045 Uiso 1 1 calc R U . . .
C83 C 0.4439(5) 0.6477(2) 0.9736(2) 0.0400(10) Uani 1 1 d . . . . .
H83 H 0.4694 0.6040 0.9900 0.048 Uiso 1 1 calc R U . . .
C93 C 0.8662(4) 0.49315(19) 0.93974(18) 0.0316(8) Uani 1 1 d . . . . .
H93 H 0.9431 0.4664 0.9319 0.038 Uiso 1 1 calc R U . . .
C84 C 0.5175(4) 0.7114(3) 0.99444(18) 0.0433(11) Uani 1 1 d . . . . .
H84 H 0.6031 0.7205 1.0289 0.052 Uiso 1 1 calc R U . . .
C92 C 0.7448(4) 0.46603(18) 0.94406(16) 0.0292(7) Uani 1 1 d . . . . .
H92 H 0.7211 0.4166 0.9406 0.035 Uiso 1 1 calc R U . . .
C85 C 0.6492(5) 0.7793(2) 0.8924(2) 0.0370(9) Uani 1 1 d . . . . .
H85 H 0.7000 0.8053 0.9359 0.044 Uiso 1 1 calc R U . . .
C91 C 0.6705(4) 0.5206(2) 0.96375(16) 0.0334(8) Uani 1 1 d . . . . .
H91 H 0.5847 0.5163 0.9762 0.040 Uiso 1 1 calc R U . . .
C86 C 0.5273(5) 0.7973(2) 0.8529(2) 0.0435(10) Uani 1 1 d . . . . .
H86 H 0.4768 0.8382 0.8636 0.052 Uiso 1 1 calc R U . . .
C90 C 0.7445(4) 0.58132(19) 0.97085(17) 0.0362(9) Uani 1 1 d . . . . .
H90 H 0.7201 0.6277 0.9887 0.043 Uiso 1 1 calc R U . . .
C87 C 0.5006(4) 0.7518(2) 0.7915(2) 0.0370(9) Uani 1 1 d . . . . .
H87 H 0.4274 0.7550 0.7517 0.044 Uiso 1 1 calc R U . . .
C36 C 0.1843(3) 0.69914(15) 0.39347(15) 0.0167(5) Uani 1 1 d . . . . .
H36A H 0.1950 0.7494 0.4025 0.020 Uiso 1 1 calc R U . . .
H36B H 0.2229 0.6825 0.3557 0.020 Uiso 1 1 calc R U . . .

loop_
_atom_site_aniso_label
_atom_site_aniso_U_11
_atom_site_aniso_U_22
_atom_site_aniso_U_33
_atom_site_aniso_U_23
_atom_site_aniso_U_13
_atom_site_aniso_U_12
Ti1 0.0274(3) 0.0182(3) 0.0139(2) 0.00295(19) 0.0082(2) 0.0020(2)
C1 0.0193(13) 0.0177(13) 0.0120(12) 0.0014(10) -0.0004(10) 0.0035(10)
N1 0.0234(13) 0.0157(11) 0.0144(11) -0.0003(9) 0.0022(9) 0.0022(9)
Ti2 0.0295(3) 0.0155(2) 0.0161(2) -0.00081(19) 0.0039(2) 0.0029(2)
C2 0.0157(13) 0.0179(13) 0.0153(12) 0.0031(10) 0.0024(10) 0.0020(10)
N2 0.0210(12) 0.0160(11) 0.0127(10) -0.0003(9) 0.0026(9) 0.0023(9)
Ti3 0.0112(2) 0.0152(2) 0.0147(2) 0.00259(18) 0.00067(17) -0.00004(17)
C3 0.0178(13) 0.0226(14) 0.0154(13) -0.0009(11) 0.0030(11) 0.0022(11)
C39 0.0167(13) 0.0154(13) 0.0258(15) 0.0027(11) 0.0018(11) -0.0016(10)
N3 0.0120(10) 0.0151(11) 0.0157(11) 0.0006(9) 0.0029(8) 0.0022(8)
Ti4 0.0122(2) 0.0141(2) 0.0143(2) 0.00295(17) 0.00354(17) 0.00295(17)
C4 0.0242(15) 0.0275(16) 0.0137(13) -0.0021(11) 0.0040(11) 0.0064(12)
C35 0.0116(12) 0.0152(12) 0.0157(12) 0.0024(10) 0.0021(10) 0.0004(9)
N4 0.0105(10) 0.0141(11) 0.0159(11) 0.0018(9) 0.0003(8) 0.0009(8)
Ti6 0.0165(2) 0.0196(3) 0.0127(2) 0.00224(19) -0.00200(18) 0.00272(19)
C6 0.0284(18) 0.051(2) 0.0302(18) -0.0026(17) 0.0128(15) -0.0163(17)
C22 0.045(3) 0.048(3) 0.058(3) 0.022(2) -0.018(2) -0.022(2)
N6 0.0171(11) 0.0156(11) 0.0158(11) 0.0019(9) 0.0003(9) 0.0010(9)
Ti5 0.0248(3) 0.0141(2) 0.0150(2) 0.00021(19) 0.0002(2) 0.00079(19)
C5 0.038(2) 0.0308(18) 0.0263(17) 0.0091(14) 0.0171(15) 0.0065(15)
C59 0.0152(13) 0.0238(15) 0.0233(15) 0.0070(12) -0.0057(11) -0.0007(11)
C58 0.0139(14) 0.0404(19) 0.0216(15) 0.0081(14) -0.0020(11) -0.0045(13)
C57 0.0262(17) 0.0255(17) 0.0340(18) 0.0114(14) -0.0114(14) -0.0113(13)
C56 0.0162(13) 0.0273(16) 0.0194(14) 0.0083(12) -0.0025(11) -0.0004(11)
N5 0.0170(11) 0.0159(11) 0.0135(10) 0.0002(9) -0.0001(9) 0.0009(9)
C9 0.0332(18) 0.0237(16) 0.0216(15) 0.0019(12) 0.0012(13) 0.0099(13)
C99 0.0206(16) 0.051(2) 0.038(2) 0.0171(18) 0.0099(15) 0.0106(15)
C98 0.0336(19) 0.037(2) 0.0315(18) 0.0144(16) 0.0146(15) 0.0059(15)
C97 0.0266(17) 0.060(3) 0.0170(15) 0.0130(16) 0.0067(13) 0.0140(17)
C96 0.046(2) 0.047(2) 0.0222(17) -0.0053(16) 0.0179(16) -0.0024(18)
C95 0.047(2) 0.036(2) 0.042(2) 0.0104(17) 0.0268(19) 0.0169(18)
C34 0.0128(12) 0.0152(12) 0.0110(11) 0.0028(9) 0.0011(9) 0.0012(9)
C33 0.054(3) 0.031(2) 0.035(2) 0.0038(17) -0.0082(19) -0.0092(19)
C32 0.0265(19) 0.058(3) 0.044(2) 0.010(2) 0.0116(17) -0.0059(18)
C11 0.076(3) 0.0272(19) 0.032(2) 0.0069(16) 0.019(2) 0.027(2)
C31 0.030(2) 0.035(2) 0.061(3) 0.011(2) -0.0102(19) 0.0043(16)
C30 0.030(2) 0.077(4) 0.037(2) 0.034(2) -0.0103(17) -0.015(2)
C29 0.034(2) 0.087(4) 0.0172(16) -0.005(2) -0.0016(15) 0.006(2)
C28 0.065(3) 0.041(2) 0.0122(14) 0.0068(14) 0.0054(16) -0.002(2)
C8 0.0288(16) 0.0164(13) 0.0149(12) -0.0001(10) 0.0069(11) 0.0045(11)
C61 0.0252(17) 0.0276(17) 0.0304(18) -0.0068(14) -0.0102(14) 0.0000(13)
C38 0.0150(13) 0.0225(15) 0.0258(15) 0.0032(12) -0.0012(11) -0.0012(11)
C21 0.035(2) 0.079(3) 0.0170(16) -0.0039(19) -0.0074(15) 0.021(2)
C7 0.0270(17) 0.042(2) 0.0236(16) -0.0071(15) 0.0080(14) -0.0150(15)
C23 0.052(3) 0.046(3) 0.029(2) -0.0151(18) -0.0069(19) 0.012(2)
C10 0.045(2) 0.037(2) 0.0287(18) 0.0017(16) 0.0046(16) 0.0222(18)
C19 0.057(3) 0.054(3) 0.0172(16) -0.0020(17) -0.0042(17) -0.006(2)
C12 0.063(3) 0.0185(16) 0.0336(19) -0.0024(14) 0.0211(19) 0.0065(16)
C13 0.046(2) 0.0187(15) 0.0361(19) -0.0034(14) 0.0196(17) 0.0007(14)
C14 0.085(4) 0.048(3) 0.073(4) 0.045(3) 0.051(3) 0.041(3)
C15 0.095(4) 0.053(3) 0.0165(16) 0.0010(17) -0.004(2) 0.057(3)
C60 0.0195(15) 0.0356(18) 0.0157(13) 0.0008(12) -0.0034(11) -0.0061(13)
C16 0.0314(19) 0.0249(17) 0.048(2) 0.0075(16) -0.0022(17) 0.0100(14)
C37 0.0129(13) 0.0223(15) 0.0269(15) 0.0070(12) -0.0018(11) -0.0003(11)
C26 0.075(3) 0.0310(19) 0.0249(17) 0.0004(15) 0.031(2) -0.0106(19)
C25 0.075(3) 0.031(2) 0.036(2) -0.0012(16) 0.039(2) 0.002(2)
C24 0.083(3) 0.0213(17) 0.0180(15) -0.0027(13) 0.0222(19) -0.0078(18)
C27 0.082(3) 0.0206(16) 0.0170(15) 0.0064(13) 0.0139(18) 0.0050(18)
C17 0.042(2) 0.0267(18) 0.0316(19) -0.0008(15) 0.0110(16) 0.0131(15)
C18 0.051(3) 0.0192(17) 0.072(3) 0.0097(19) 0.018(2) 0.0095(17)
C20 0.059(3) 0.038(2) 0.0265(19) 0.0046(17) -0.0216(19) -0.001(2)
C40 0.0133(12) 0.0153(12) 0.0179(13) 0.0019(10) -0.0008(10) 0.0002(9)
C41 0.0124(12) 0.0131(12) 0.0138(11) 0.0009(9) 0.0019(9) 0.0015(9)
C42 0.0191(14) 0.0194(14) 0.0185(13) 0.0040(11) 0.0077(11) 0.0041(11)
C43 0.0227(15) 0.0194(14) 0.0268(15) 0.0058(12) 0.0132(12) 0.0035(11)
C44 0.0229(15) 0.0196(14) 0.0270(15) 0.0012(12) 0.0118(12) 0.0047(11)
C45 0.0196(14) 0.0161(13) 0.0256(15) 0.0016(11) 0.0086(12) 0.0040(11)
C46 0.0167(13) 0.0140(12) 0.0225(14) 0.0008(11) 0.0062(11) 0.0012(10)
C48 0.0187(15) 0.040(2) 0.0323(18) 0.0149(15) 0.0133(13) 0.0134(14)
C47 0.048(2) 0.0251(17) 0.0350(19) 0.0122(14) 0.0281(17) 0.0209(15)
C49 0.0217(14) 0.0245(15) 0.0220(14) 0.0070(12) 0.0113(12) 0.0045(12)
C50 0.0250(15) 0.0245(15) 0.0164(13) 0.0023(11) 0.0094(12) 0.0068(12)
C55 0.0255(15) 0.0232(15) 0.0125(12) 0.0048(11) 0.0044(11) 0.0059(12)
C51 0.0382(19) 0.0193(15) 0.0252(16) -0.0031(12) 0.0164(14) 0.0008(13)
C54 0.0179(14) 0.0360(18) 0.0165(13) 0.0107(12) 0.0057(11) 0.0029(12)
C52 0.0270(16) 0.0259(16) 0.0251(15) 0.0124(13) 0.0059(13) 0.0122(13)
C53 0.0355(18) 0.0196(15) 0.0195(14) 0.0073(12) 0.0070(13) -0.0021(13)
C88 0.044(2) 0.0309(18) 0.0200(15) 0.0069(14) 0.0028(15) -0.0112(16)
C68 0.0159(13) 0.0163(13) 0.0145(12) 0.0022(10) 0.0013(10) 0.0024(10)
C67 0.0181(13) 0.0167(13) 0.0092(11) 0.0010(9) 0.0008(10) -0.0001(10)
C66 0.0205(14) 0.0205(14) 0.0142(12) 0.0041(11) 0.0016(11) -0.0006(11)
C65 0.0193(14) 0.0295(16) 0.0144(13) 0.0075(12) 0.0005(11) 0.0075(12)
C64 0.0334(18) 0.0182(14) 0.0212(15) 0.0058(12) 0.0013(13) 0.0047(12)
C63 0.0238(15) 0.0270(16) 0.0236(15) 0.0131(13) 0.0028(12) -0.0033(12)
C62 0.0219(15) 0.0274(16) 0.0181(13) 0.0093(12) 0.0061(11) 0.0047(12)
C69 0.0159(13) 0.0245(15) 0.0146(12) -0.0022(11) 0.0042(10) -0.0003(11)
C70 0.0182(14) 0.0268(15) 0.0137(12) -0.0008(11) -0.0007(11) -0.0050(11)
C71 0.0236(16) 0.0278(17) 0.0207(15) 0.0059(13) -0.0055(12) 0.0018(12)
C89 0.0333(19) 0.0315(18) 0.0292(18) 0.0090(15) 0.0067(15) -0.0075(15)
C72 0.0201(16) 0.047(2) 0.0258(17) 0.0014(15) -0.0008(13) 0.0140(15)
C73 0.0211(15) 0.0370(19) 0.0202(15) -0.0024(13) 0.0019(12) 0.0140(13)
C74 0.0210(14) 0.0158(13) 0.0155(12) 0.0007(10) 0.0007(11) 0.0001(10)
C75 0.0307(18) 0.0175(15) 0.0358(19) -0.0023(13) -0.0020(15) 0.0024(13)
C76 0.041(2) 0.0185(17) 0.051(3) -0.0037(16) -0.0065(19) -0.0042(15)
C77 0.042(2) 0.0275(19) 0.048(2) 0.0138(17) -0.0056(19) -0.0145(16)
C78 0.0311(19) 0.035(2) 0.0318(18) 0.0092(15) 0.0040(15) -0.0103(15)
C79 0.0283(16) 0.0229(15) 0.0187(14) 0.0052(12) 0.0030(12) -0.0046(12)
C80 0.073(3) 0.028(2) 0.033(2) -0.0080(16) 0.023(2) 0.007(2)
C81 0.044(2) 0.041(2) 0.036(2) 0.0104(17) 0.0168(18) 0.0209(18)
C82 0.037(2) 0.037(2) 0.0218(16) -0.0041(14) 0.0138(15) -0.0059(16)
C94 0.040(2) 0.0282(18) 0.0298(18) 0.0054(15) -0.0194(16) -0.0063(16)
C83 0.065(3) 0.040(2) 0.0288(18) 0.0182(16) 0.0299(19) 0.029(2)
C93 0.0303(18) 0.0293(18) 0.0256(16) 0.0056(14) -0.0121(14) 0.0075(14)
C84 0.040(2) 0.071(3) 0.0138(15) -0.0037(17) 0.0033(15) 0.001(2)
C92 0.044(2) 0.0250(16) 0.0143(13) 0.0068(12) -0.0038(13) 0.0076(14)
C85 0.051(2) 0.0252(18) 0.0285(18) -0.0032(14) 0.0035(17) -0.0170(17)
C91 0.046(2) 0.042(2) 0.0116(13) 0.0078(14) 0.0036(14) 0.0162(17)
C86 0.059(3) 0.0204(17) 0.054(3) 0.0132(18) 0.013(2) 0.0030(17)
C90 0.055(2) 0.0254(17) 0.0158(14) -0.0016(13) -0.0115(15) 0.0121(16)
C87 0.043(2) 0.033(2) 0.0314(19) 0.0158(16) -0.0033(16) -0.0106(17)
C36 0.0145(12) 0.0176(13) 0.0169(12) 0.0051(10) 0.0002(10) -0.0005(10)

loop_
_atom_type_symbol
_atom_type_description
_atom_type_scat_dispersion_real
_atom_type_scat_dispersion_imag
_atom_type_scat_source
C C 0.0033 0.0016 'International Tables Vol C Tables 4.2.6.8 and 6.1.1.4'
H H 0.0000 0.0000 'International Tables Vol C Tables 4.2.6.8 and 6.1.1.4'
N N 0.0061 0.0033 'International Tables Vol C Tables 4.2.6.8 and 6.1.1.4'
Ti Ti 0.2776 0.4457 'International Tables Vol C Tables 4.2.6.8 and 6.1.1.4'

loop_
_geom_angle_atom_site_label_1
_geom_angle_atom_site_label_2
_geom_angle_atom_site_label_3
_geom_angle
_geom_angle_site_symmetry_1
_geom_angle_site_symmetry_3
_geom_angle_publ_flag
N1 Ti1 C1 34.16(10) . . ?
N1 Ti1 C28 86.60(14) . . ?
C1 Ti1 C28 88.13(14) . . ?
N1 Ti1 C27 94.32(14) . . ?
C1 Ti1 C27 113.00(15) . . ?
C28 Ti1 C27 35.08(15) . . ?
N1 Ti1 C24 113.73(15) . . ?
C1 Ti1 C24 98.95(14) . . ?
C28 Ti1 C24 34.48(16) . . ?
C27 Ti1 C24 57.35(13) . . ?
N1 Ti1 C33 103.33(15) . . ?
C1 Ti1 C33 123.13(15) . . ?
C28 Ti1 C33 137.08(16) . . ?
C27 Ti1 C33 102.04(16) . . ?
C24 Ti1 C33 137.90(17) . . ?
N1 Ti1 C26 126.87(15) . . ?
C1 Ti1 C26 144.26(15) . . ?
C28 Ti1 C26 56.67(17) . . ?
C27 Ti1 C26 33.50(17) . . ?
C24 Ti1 C26 56.37(14) . . ?
C33 Ti1 C26 85.82(16) . . ?
N1 Ti1 C25 143.29(16) . . ?
C1 Ti1 C25 132.25(14) . . ?
C28 Ti1 C25 56.69(18) . . ?
C27 Ti1 C25 56.47(16) . . ?
C24 Ti1 C25 33.80(17) . . ?
C33 Ti1 C25 104.26(18) . . ?
C26 Ti1 C25 33.84(14) . . ?
N1 Ti1 C31 125.68(15) . . ?
C1 Ti1 C31 110.43(14) . . ?
C28 Ti1 C31 144.72(18) . . ?
C27 Ti1 C31 136.26(18) . . ?
C24 Ti1 C31 110.94(18) . . ?
C33 Ti1 C31 56.13(16) . . ?
C26 Ti1 C31 103.08(19) . . ?
C25 Ti1 C31 90.02(19) . . ?
N1 Ti1 C32 134.99(14) . . ?
C1 Ti1 C32 139.44(13) . . ?
C28 Ti1 C32 131.80(16) . . ?
C27 Ti1 C32 106.12(17) . . ?
C24 Ti1 C32 111.07(17) . . ?
C33 Ti1 C32 33.98(17) . . ?
C26 Ti1 C32 76.30(17) . . ?
C25 Ti1 C32 78.92(17) . . ?
C31 Ti1 C32 33.74(16) . . ?
N1 Ti1 C30 92.52(15) . . ?
C1 Ti1 C30 84.05(13) . . ?
C28 Ti1 C30 167.20(16) . . ?
C27 Ti1 C30 157.49(16) . . ?
C24 Ti1 C30 137.28(19) . . ?
C33 Ti1 C30 55.48(16) . . ?
C26 Ti1 C30 131.68(17) . . ?
C25 Ti1 C30 123.14(19) . . ?
C31 Ti1 C30 33.24(18) . . ?
C32 Ti1 C30 55.39(15) . . ?
N1 Ti1 C29 80.31(13) . . ?
C1 Ti1 C29 90.77(14) . . ?
C28 Ti1 C29 158.06(18) . . ?
C27 Ti1 C29 128.23(17) . . ?
C24 Ti1 C29 165.41(17) . . ?
C33 Ti1 C29 33.56(17) . . ?
C26 Ti1 C29 119.23(17) . . ?
C25 Ti1 C29 134.16(18) . . ?
C31 Ti1 C29 55.05(18) . . ?
C32 Ti1 C29 55.43(16) . . ?
C30 Ti1 C29 32.72(18) . . ?
N1 C1 N2 135.3(3) . . ?
N1 C1 Ti2 158.8(2) . . ?
N2 C1 Ti2 60.94(16) . . ?
N1 C1 Ti1 60.84(17) . . ?
N2 C1 Ti1 157.8(2) . . ?
Ti2 C1 Ti1 108.74(12) . . ?
C1 N1 C8 126.9(3) . . ?
C1 N1 Ti1 85.00(19) . . ?
C8 N1 Ti1 147.4(2) . . ?
N2 Ti2 C1 34.56(10) . . ?
N2 Ti2 C14 97.10(16) . . ?
C1 Ti2 C14 118.37(18) . . ?
N2 Ti2 C15 85.78(12) . . ?
C1 Ti2 C15 91.64(15) . . ?
C14 Ti2 C15 34.3(2) . . ?
N2 Ti2 C16 109.80(13) . . ?
C1 Ti2 C16 97.64(12) . . ?
C14 Ti2 C16 57.00(18) . . ?
C15 Ti2 C16 34.32(17) . . ?
N2 Ti2 C18 130.82(15) . . ?
C1 Ti2 C18 147.74(15) . . ?
C14 Ti2 C18 33.92(19) . . ?
C15 Ti2 C18 56.12(18) . . ?
C16 Ti2 C18 55.93(16) . . ?
N2 Ti2 C22 111.94(18) . . ?
C1 Ti2 C22 129.98(16) . . ?
C14 Ti2 C22 95.5(2) . . ?
C15 Ti2 C22 129.7(2) . . ?
C16 Ti2 C22 132.29(18) . . ?
C18 Ti2 C22 79.28(18) . . ?
N2 Ti2 C17 141.14(12) . . ?
C1 Ti2 C17 129.67(13) . . ?
C14 Ti2 C17 56.02(15) . . ?
C15 Ti2 C17 55.95(14) . . ?
C16 Ti2 C17 33.60(14) . . ?
C18 Ti2 C17 33.09(15) . . ?
C22 Ti2 C17 99.26(18) . . ?
N2 Ti2 C23 137.97(14) . . ?
C1 Ti2 C23 133.63(14) . . ?
C14 Ti2 C23 107.7(2) . . ?
C15 Ti2 C23 132.70(16) . . ?
C16 Ti2 C23 112.13(16) . . ?
C18 Ti2 C23 77.64(18) . . ?
C22 Ti2 C23 34.14(19) . . ?
C17 Ti2 C23 80.41(15) . . ?
N2 Ti2 C19 118.85(14) . . ?
C1 Ti2 C19 101.92(14) . . ?
C14 Ti2 C19 139.7(2) . . ?
C15 Ti2 C19 152.23(17) . . ?
C16 Ti2 C19 118.81(17) . . ?
C18 Ti2 C19 107.11(18) . . ?
C22 Ti2 C19 55.92(17) . . ?
C17 Ti2 C19 97.47(16) . . ?
C23 Ti2 C19 32.66(17) . . ?
N2 Ti2 C21 83.19(13) . . ?
C1 Ti2 C21 95.74(15) . . ?
C14 Ti2 C21 118.4(2) . . ?
C15 Ti2 C21 148.4(2) . . ?
C16 Ti2 C21 166.24(15) . . ?
C18 Ti2 C21 112.33(18) . . ?
C22 Ti2 C21 34.25(18) . . ?
C17 Ti2 C21 132.65(15) . . ?
C23 Ti2 C21 55.31(15) . . ?
C19 Ti2 C21 54.72(17) . . ?
N2 Ti2 C20 88.23(14) . . ?
C1 Ti2 C20 81.82(13) . . ?
C14 Ti2 C20 150.0(2) . . ?
C15 Ti2 C20 173.38(16) . . ?
C16 Ti2 C20 147.41(18) . . ?
C18 Ti2 C20 130.44(17) . . ?
C22 Ti2 C20 55.49(16) . . ?
C17 Ti2 C20 129.55(16) . . ?
C23 Ti2 C20 53.89(16) . . ?
C19 Ti2 C20 32.29(17) . . ?
C21 Ti2 C20 32.73(17) . . ?
N2 C2 C7 109.8(3) . . ?
N2 C2 C3 108.6(2) . . ?
C7 C2 C3 109.9(3) . . ?
N2 C2 H2 109.5 . . ?
C7 C2 H2 109.5 . . ?
C3 C2 H2 109.5 . . ?
C1 N2 C2 128.0(3) . . ?
C1 N2 Ti2 84.50(18) . . ?
C2 N2 Ti2 147.5(2) . . ?
N3 Ti3 C34 34.81(9) . . ?
N3 Ti3 C61 98.07(13) . . ?
C34 Ti3 C61 121.34(13) . . ?
N3 Ti3 C64 105.47(11) . . ?
C34 Ti3 C64 121.63(11) . . ?
C61 Ti3 C64 97.87(13) . . ?
N3 Ti3 C60 84.70(11) . . ?
C34 Ti3 C60 93.39(11) . . ?
C61 Ti3 C60 34.61(13) . . ?
C64 Ti3 C60 132.33(12) . . ?
N3 Ti3 C57 132.42(13) . . ?
C34 Ti3 C57 150.00(11) . . ?
C61 Ti3 C57 34.40(14) . . ?
C64 Ti3 C57 85.70(12) . . ?
C60 Ti3 C57 56.86(12) . . ?
N3 Ti3 C63 136.13(11) . . ?
C34 Ti3 C63 134.05(11) . . ?
C61 Ti3 C63 103.44(14) . . ?
C64 Ti3 C63 34.37(12) . . ?
C60 Ti3 C63 132.12(12) . . ?
C57 Ti3 C63 75.30(12) . . ?
N3 Ti3 C58 139.88(11) . . ?
C34 Ti3 C58 128.51(11) . . ?
C61 Ti3 C58 56.92(13) . . ?
C64 Ti3 C58 108.51(13) . . ?
C60 Ti3 C58 56.62(12) . . ?
C57 Ti3 C58 33.88(13) . . ?
C63 Ti3 C58 83.18(12) . . ?
N3 Ti3 C59 107.15(11) . . ?
C34 Ti3 C59 97.43(11) . . ?
C61 Ti3 C59 56.84(12) . . ?
C64 Ti3 C59 140.94(12) . . ?
C60 Ti3 C59 33.89(12) . . ?
C57 Ti3 C59 56.33(12) . . ?
C63 Ti3 C59 116.65(12) . . ?
C58 Ti3 C59 33.93(11) . . ?
N3 Ti3 C62 123.25(11) . . ?
C34 Ti3 C62 103.72(11) . . ?
C61 Ti3 C62 134.81(14) . . ?
C64 Ti3 C62 56.87(11) . . ?
C60 Ti3 C62 149.63(12) . . ?
C57 Ti3 C62 101.85(13) . . ?
C63 Ti3 C62 34.07(12) . . ?
C58 Ti3 C62 93.40(12) . . ?
C59 Ti3 C62 117.65(12) . . ?
N3 Ti3 C65 79.88(11) . . ?
C34 Ti3 C65 88.01(11) . . ?
C61 Ti3 C65 123.75(12) . . ?
C64 Ti3 C65 33.92(12) . . ?
C60 Ti3 C65 150.71(12) . . ?
C57 Ti3 C65 119.49(12) . . ?
C63 Ti3 C65 56.37(11) . . ?
C58 Ti3 C65 139.31(12) . . ?
C59 Ti3 C65 172.94(11) . . ?
C62 Ti3 C65 56.32(11) . . ?
N3 Ti3 C66 89.72(10) . . ?
C34 Ti3 C66 77.89(10) . . ?
C61 Ti3 C66 154.25(12) . . ?
C64 Ti3 C66 56.38(11) . . ?
C60 Ti3 C66 170.76(12) . . ?
C57 Ti3 C66 131.52(12) . . ?
C63 Ti3 C66 56.28(11) . . ?
C58 Ti3 C66 126.96(11) . . ?
C59 Ti3 C66 143.34(11) . . ?
C62 Ti3 C66 33.91(10) . . ?
C65 Ti3 C66 33.67(10) . . ?
C2 C3 C4 112.4(3) . . ?
C2 C3 H3A 109.1 . . ?
C4 C3 H3A 109.1 . . ?
C2 C3 H3B 109.1 . . ?
C4 C3 H3B 109.1 . . ?
H3A C3 H3B 107.9 . . ?
C38 C39 C40 111.3(3) . . ?
C38 C39 H39A 109.4 . . ?
C40 C39 H39A 109.4 . . ?
C38 C39 H39B 109.4 . . ?
C40 C39 H39B 109.4 . . ?
H39A C39 H39B 108.0 . . ?
C34 N3 C41 128.2(2) . . ?
C34 N3 Ti3 81.53(17) . . ?
C41 N3 Ti3 145.68(19) . . ?
N4 Ti4 C34 34.91(9) . . ?
N4 Ti4 C51 96.09(12) . . ?
C34 Ti4 C51 118.99(12) . . ?
N4 Ti4 C53 103.80(11) . . ?
C34 Ti4 C53 120.05(11) . . ?
C51 Ti4 C53 100.47(12) . . ?
N4 Ti4 C47 130.15(13) . . ?
C34 Ti4 C47 149.23(11) . . ?
C51 Ti4 C47 34.32(14) . . ?
C53 Ti4 C47 86.83(12) . . ?
N4 Ti4 C48 141.19(11) . . ?
C34 Ti4 C48 130.64(11) . . ?
C51 Ti4 C48 57.10(13) . . ?
C53 Ti4 C48 108.12(12) . . ?
C47 Ti4 C48 34.06(14) . . ?
N4 Ti4 C52 135.07(11) . . ?
C34 Ti4 C52 134.41(11) . . ?
C51 Ti4 C52 105.09(12) . . ?
C53 Ti4 C52 34.14(12) . . ?
C47 Ti4 C52 76.18(12) . . ?
C48 Ti4 C52 82.33(12) . . ?
N4 Ti4 C50 85.14(10) . . ?
C34 Ti4 C50 92.62(10) . . ?
C51 Ti4 C50 34.41(11) . . ?
C53 Ti4 C50 134.83(12) . . ?
C47 Ti4 C50 56.62(12) . . ?
C48 Ti4 C50 56.67(12) . . ?
C52 Ti4 C50 132.58(11) . . ?
N4 Ti4 C49 109.08(11) . . ?
C34 Ti4 C49 98.51(10) . . ?
C51 Ti4 C49 57.01(12) . . ?
C53 Ti4 C49 141.43(12) . . ?
C47 Ti4 C49 56.56(12) . . ?
C48 Ti4 C49 34.17(11) . . ?
C52 Ti4 C49 115.73(12) . . ?
C50 Ti4 C49 33.97(11) . . ?
N4 Ti4 C56 124.72(11) . . ?
C34 Ti4 C56 105.32(11) . . ?
C51 Ti4 C56 135.51(13) . . ?
C53 Ti4 C56 56.70(12) . . ?
C47 Ti4 C56 102.05(13) . . ?
C48 Ti4 C56 91.62(12) . . ?
C52 Ti4 C56 33.90(12) . . ?
C50 Ti4 C56 147.50(11) . . ?
C49 Ti4 C56 115.02(11) . . ?
N4 Ti4 C54 79.57(10) . . ?
C34 Ti4 C54 86.92(11) . . ?
C51 Ti4 C54 126.43(12) . . ?
C53 Ti4 C54 33.70(12) . . ?
C47 Ti4 C54 120.43(12) . . ?
C48 Ti4 C54 138.13(12) . . ?
C52 Ti4 C54 55.90(11) . . ?
C50 Ti4 C54 153.82(12) . . ?
C49 Ti4 C54 170.83(11) . . ?
C56 Ti4 C54 56.13(11) . . ?
N4 Ti4 C55 90.94(10) . . ?
C34 Ti4 C55 78.45(10) . . ?
C51 Ti4 C55 156.57(12) . . ?
C53 Ti4 C55 56.10(11) . . ?
C47 Ti4 C55 132.03(12) . . ?
C48 Ti4 C55 125.18(12) . . ?
C52 Ti4 C55 55.96(11) . . ?
C50 Ti4 C55 169.01(11) . . ?
C49 Ti4 C55 140.45(12) . . ?
C56 Ti4 C55 33.95(11) . . ?
C54 Ti4 C55 33.45(11) . . ?
C5 C4 C3 111.0(3) . . ?
C5 C4 H4A 109.4 . . ?
C3 C4 H4A 109.4 . . ?
C5 C4 H4B 109.4 . . ?
C3 C4 H4B 109.4 . . ?
H4A C4 H4B 108.0 . . ?
N4 C35 C40 109.6(2) . . ?
N4 C35 C36 110.7(2) . . ?
C40 C35 C36 109.2(2) . . ?
N4 C35 H35 109.1 . . ?
C40 C35 H35 109.1 . . ?
C36 C35 H35 109.1 . . ?
C34 N4 C35 128.5(2) . . ?
C34 N4 Ti4 81.74(16) . . ?
C35 N4 Ti4 145.41(19) . . ?
N6 Ti6 C67 34.22(10) . . ?
N6 Ti6 C92 95.89(13) . . ?
C67 Ti6 C92 115.98(12) . . ?
N6 Ti6 C91 83.69(13) . . ?
C67 Ti6 C91 88.68(12) . . ?
C92 Ti6 C91 34.35(13) . . ?
N6 Ti6 C93 129.90(13) . . ?
C67 Ti6 C93 145.31(13) . . ?
C92 Ti6 C93 34.15(14) . . ?
C91 Ti6 C93 56.66(14) . . ?
N6 Ti6 C94 139.43(14) . . ?
C67 Ti6 C94 126.79(13) . . ?
C92 Ti6 C94 56.95(14) . . ?
C91 Ti6 C94 56.65(16) . . ?
C93 Ti6 C94 34.25(13) . . ?
N6 Ti6 C90 107.10(14) . . ?
C67 Ti6 C90 94.47(12) . . ?
C92 Ti6 C90 56.82(13) . . ?
C91 Ti6 C90 33.95(15) . . ?
C93 Ti6 C90 56.63(13) . . ?
C94 Ti6 C90 34.08(16) . . ?
N6 Ti6 C98 121.02(12) . . ?
C67 Ti6 C98 105.18(12) . . ?
C92 Ti6 C98 138.78(14) . . ?
C91 Ti6 C98 152.46(15) . . ?
C93 Ti6 C98 106.04(14) . . ?
C94 Ti6 C98 96.64(15) . . ?
C90 Ti6 C98 119.69(16) . . ?
N6 Ti6 C99 138.51(13) . . ?
C67 Ti6 C99 137.88(12) . . ?
C92 Ti6 C99 105.62(14) . . ?
C91 Ti6 C99 132.34(14) . . ?
C93 Ti6 C99 76.13(14) . . ?
C94 Ti6 C99 81.26(16) . . ?
C90 Ti6 C99 114.39(16) . . ?
C98 Ti6 C99 34.25(13) . . ?
N6 Ti6 C95 110.98(14) . . ?
C67 Ti6 C95 130.68(14) . . ?
C92 Ti6 C95 95.49(14) . . ?
C91 Ti6 C95 129.83(14) . . ?
C93 Ti6 C95 80.21(15) . . ?
C94 Ti6 C95 101.89(17) . . ?
C90 Ti6 C95 134.84(16) . . ?
C98 Ti6 C95 56.44(14) . . ?
C99 Ti6 C95 33.32(15) . . ?
N6 Ti6 C97 88.40(12) . . ?
C67 Ti6 C97 83.32(11) . . ?
C92 Ti6 C97 150.16(14) . . ?
C91 Ti6 C97 171.68(14) . . ?
C93 Ti6 C97 131.37(14) . . ?
C94 Ti6 C97 130.67(15) . . ?
C90 Ti6 C97 148.88(15) . . ?
C98 Ti6 C97 34.09(14) . . ?
C99 Ti6 C97 55.95(13) . . ?
C95 Ti6 C97 55.80(14) . . ?
N6 Ti6 C96 83.29(13) . . ?
C67 Ti6 C96 97.31(13) . . ?
C92 Ti6 C96 117.64(14) . . ?
C91 Ti6 C96 146.80(15) . . ?
C93 Ti6 C96 112.49(15) . . ?
C94 Ti6 C96 134.38(16) . . ?
C90 Ti6 C96 168.20(15) . . ?
C98 Ti6 C96 56.20(15) . . ?
C99 Ti6 C96 55.36(15) . . ?
C95 Ti6 C96 33.41(15) . . ?
C97 Ti6 C96 33.47(15) . . ?
C5 C6 C7 111.1(3) . . ?
C5 C6 H6A 109.4 . . ?
C7 C6 H6A 109.4 . . ?
C5 C6 H6B 109.4 . . ?
C7 C6 H6B 109.4 . . ?
H6A C6 H6B 108.0 . . ?
C23 C22 C21 104.9(4) . . ?
C23 C22 Ti2 73.4(2) . . ?
C21 C22 Ti2 74.1(3) . . ?
C23 C22 H22 126.9 . . ?
C21 C22 H22 126.9 . . ?
Ti2 C22 H22 126.9 . . ?
C67 N6 C74 126.5(3) . . ?
C67 N6 Ti6 85.07(18) . . ?
C74 N6 Ti6 148.0(2) . . ?
N5 Ti5 C67 34.34(10) . . ?
N5 Ti5 C80 132.02(15) . . ?
C67 Ti5 C80 141.35(14) . . ?
N5 Ti5 C88 87.90(12) . . ?
C67 Ti5 C88 87.85(12) . . ?
C80 Ti5 C88 130.71(15) . . ?
N5 Ti5 C81 99.16(14) . . ?
C67 Ti5 C81 119.39(14) . . ?
C80 Ti5 C81 33.46(17) . . ?
C88 Ti5 C81 140.15(15) . . ?
N5 Ti5 C89 116.13(12) . . ?
C67 Ti5 C89 101.17(12) . . ?
C80 Ti5 C89 110.74(16) . . ?
C88 Ti5 C89 33.62(13) . . ?
C81 Ti5 C89 139.44(15) . . ?
N5 Ti5 C84 130.65(15) . . ?
C67 Ti5 C84 116.61(15) . . ?
C80 Ti5 C84 33.53(17) . . ?
C88 Ti5 C84 139.73(15) . . ?
C81 Ti5 C84 55.84(15) . . ?
C89 Ti5 C84 107.00(15) . . ?
N5 Ti5 C87 91.33(12) . . ?
C67 Ti5 C87 108.77(13) . . ?
C80 Ti5 C87 107.03(16) . . ?
C88 Ti5 C87 33.35(15) . . ?
C81 Ti5 C87 106.92(15) . . ?
C89 Ti5 C87 55.80(14) . . ?
C84 Ti5 C87 134.12(17) . . ?
N5 Ti5 C86 123.25(14) . . ?
C67 Ti5 C86 142.23(14) . . ?
C80 Ti5 C86 75.78(17) . . ?
C88 Ti5 C86 56.25(15) . . ?
C81 Ti5 C86 88.37(16) . . ?
C89 Ti5 C86 56.31(16) . . ?
C84 Ti5 C86 99.87(18) . . ?
C87 Ti5 C86 34.26(15) . . ?
N5 Ti5 C85 143.83(12) . . ?
C67 Ti5 C85 134.86(14) . . ?
C80 Ti5 C85 78.29(16) . . ?
C88 Ti5 C85 56.28(13) . . ?
C81 Ti5 C85 105.66(16) . . ?
C89 Ti5 C85 33.85(14) . . ?
C84 Ti5 C85 85.40(16) . . ?
C87 Ti5 C85 56.62(14) . . ?
C86 Ti5 C85 34.32(16) . . ?
N5 Ti5 C83 96.53(14) . . ?
C67 Ti5 C83 86.54(12) . . ?
C80 Ti5 C83 55.91(15) . . ?
C88 Ti5 C83 162.77(15) . . ?
C81 Ti5 C83 55.64(14) . . ?
C89 Ti5 C83 132.48(15) . . ?
C84 Ti5 C83 34.29(16) . . ?
C87 Ti5 C83 161.77(15) . . ?
C86 Ti5 C83 131.22(16) . . ?
C85 Ti5 C83 119.13(16) . . ?
N5 Ti5 C82 80.01(12) . . ?
C67 Ti5 C82 88.92(12) . . ?
C80 Ti5 C82 55.17(15) . . ?
C88 Ti5 C82 162.86(14) . . ?
C81 Ti5 C82 33.19(14) . . ?
C89 Ti5 C82 162.67(13) . . ?
C84 Ti5 C82 55.68(14) . . ?
C87 Ti5 C82 134.07(15) . . ?
C86 Ti5 C82 121.56(16) . . ?
C85 Ti5 C82 133.43(14) . . ?
C83 Ti5 C82 33.20(15) . . ?
C6 C5 C4 110.6(3) . . ?
C6 C5 H5A 109.5 . . ?
C4 C5 H5A 109.5 . . ?
C6 C5 H5B 109.5 . . ?
C4 C5 H5B 109.5 . . ?
H5A C5 H5B 108.1 . . ?
C60 C59 C58 108.5(3) . . ?
C60 C59 Ti3 72.45(18) . . ?
C58 C59 Ti3 72.92(18) . . ?
C60 C59 H59 125.6 . . ?
C58 C59 H59 125.6 . . ?
Ti3 C59 H59 125.6 . . ?
C57 C58 C59 108.0(3) . . ?
C57 C58 Ti3 72.71(19) . . ?
C59 C58 Ti3 73.15(18) . . ?
C57 C58 H58 125.8 . . ?
C59 C58 H58 125.8 . . ?
Ti3 C58 H58 125.8 . . ?
C58 C57 C61 108.3(3) . . ?
C58 C57 Ti3 73.41(19) . . ?
C61 C57 Ti3 71.78(19) . . ?
C58 C57 H57 125.7 . . ?
C61 C57 H57 125.7 . . ?
Ti3 C57 H57 125.7 . . ?
C52 C56 C55 107.2(3) . . ?
C52 C56 Ti4 72.55(19) . . ?
C55 C56 Ti4 73.82(17) . . ?
C52 C56 H56 126.1 . . ?
C55 C56 H56 126.1 . . ?
Ti4 C56 H56 126.1 . . ?
C67 N5 C68 128.4(2) . . ?
C67 N5 Ti5 85.51(18) . . ?
C68 N5 Ti5 146.1(2) . . ?
C8 C9 C10 111.7(3) . . ?
C8 C9 H9A 109.3 . . ?
C10 C9 H9A 109.3 . . ?
C8 C9 H9B 109.3 . . ?
C10 C9 H9B 109.3 . . ?
H9A C9 H9B 107.9 . . ?
C95 C99 C98 108.8(4) . . ?
C95 C99 Ti6 73.5(2) . . ?
C98 C99 Ti6 72.6(2) . . ?
C95 C99 H99 125.4 . . ?
C98 C99 H99 125.4 . . ?
Ti6 C99 H99 125.4 . . ?
C97 C98 C99 106.2(4) . . ?
C97 C98 Ti6 73.4(2) . . ?
C99 C98 Ti6 73.1(2) . . ?
C97 C98 H98 126.5 . . ?
C99 C98 H98 126.5 . . ?
Ti6 C98 H98 126.5 . . ?
C96 C97 C98 108.4(3) . . ?
C96 C97 Ti6 74.0(2) . . ?
C98 C97 Ti6 72.6(2) . . ?
C96 C97 H97 125.6 . . ?
C98 C97 H97 125.6 . . ?
Ti6 C97 H97 125.6 . . ?
C95 C96 C97 108.2(4) . . ?
C95 C96 Ti6 72.6(2) . . ?
C97 C96 Ti6 72.6(2) . . ?
C95 C96 H96 125.7 . . ?
C97 C96 H96 125.7 . . ?
Ti6 C96 H96 125.7 . . ?
C99 C95 C96 108.2(4) . . ?
C99 C95 Ti6 73.2(2) . . ?
C96 C95 Ti6 74.0(2) . . ?
C99 C95 H95 125.6 . . ?
C96 C95 H95 125.6 . . ?
Ti6 C95 H95 125.6 . . ?
N3 C34 N4 138.7(3) . . ?
N3 C34 Ti3 63.67(15) . . ?
N4 C34 Ti3 149.4(2) . . ?
N3 C34 Ti4 149.7(2) . . ?
N4 C34 Ti4 63.35(15) . . ?
Ti3 C34 Ti4 107.74(11) . . ?
C29 C33 C32 107.1(4) . . ?
C29 C33 Ti1 74.4(2) . . ?
C32 C33 Ti1 73.6(2) . . ?
C29 C33 H33 126.0 . . ?
C32 C33 H33 126.0 . . ?
Ti1 C33 H33 126.0 . . ?
C31 C32 C33 107.4(4) . . ?
C31 C32 Ti1 72.9(2) . . ?
C33 C32 Ti1 72.4(3) . . ?
C31 C32 H32 126.1 . . ?
C33 C32 H32 126.1 . . ?
Ti1 C32 H32 126.1 . . ?
C12 C11 C10 111.6(3) . . ?
C12 C11 H11A 109.3 . . ?
C10 C11 H11A 109.3 . . ?
C12 C11 H11B 109.3 . . ?
C10 C11 H11B 109.3 . . ?
H11A C11 H11B 108.0 . . ?
C30 C31 C32 107.9(4) . . ?
C30 C31 Ti1 74.1(2) . . ?
C32 C31 Ti1 73.4(3) . . ?
C30 C31 H31 125.7 . . ?
C32 C31 H31 125.7 . . ?
Ti1 C31 H31 125.7 . . ?
C29 C30 C31 108.7(4) . . ?
C29 C30 Ti1 73.7(2) . . ?
C31 C30 Ti1 72.7(2) . . ?
C29 C30 H30 125.4 . . ?
C31 C30 H30 125.4 . . ?
Ti1 C30 H30 125.4 . . ?
C30 C29 C33 108.8(4) . . ?
C30 C29 Ti1 73.6(3) . . ?
C33 C29 Ti1 72.0(2) . . ?
C30 C29 H29 125.4 . . ?
C33 C29 H29 125.4 . . ?
Ti1 C29 H29 125.4 . . ?
C24 C28 C27 107.2(4) . . ?
C24 C28 Ti1 73.7(2) . . ?
C27 C28 Ti1 72.6(2) . . ?
C24 C28 H28 126.1 . . ?
C27 C28 H28 126.1 . . ?
Ti1 C28 H28 126.1 . . ?
N1 C8 C13 110.5(3) . . ?
N1 C8 C9 109.9(2) . . ?
C13 C8 C9 110.3(3) . . ?
N1 C8 H8 108.7 . . ?
C13 C8 H8 108.7 . . ?
C9 C8 H8 108.7 . . ?
C57 C61 C60 107.5(3) . . ?
C57 C61 Ti3 73.8(2) . . ?
C60 C61 Ti3 73.57(19) . . ?
C57 C61 H61 125.9 . . ?
C60 C61 H61 125.9 . . ?
Ti3 C61 H61 125.9 . . ?
C39 C38 C37 111.2(3) . . ?
C39 C38 H38A 109.4 . . ?
C37 C38 H38A 109.4 . . ?
C39 C38 H38B 109.4 . . ?
C37 C38 H38B 109.4 . . ?
H38A C38 H38B 108.0 . . ?
C20 C21 C22 107.3(4) . . ?
C20 C21 Ti2 73.7(3) . . ?
C22 C21 Ti2 71.7(2) . . ?
C20 C21 H21 126.1 . . ?
C22 C21 H21 126.1 . . ?
Ti2 C21 H21 126.1 . . ?
C2 C7 C6 111.9(3) . . ?
C2 C7 H7A 109.2 . . ?
C6 C7 H7A 109.2 . . ?
C2 C7 H7B 109.2 . . ?
C6 C7 H7B 109.2 . . ?
H7A C7 H7B 107.9 . . ?
C19 C23 C22 109.3(4) . . ?
C19 C23 Ti2 74.1(2) . . ?
C22 C23 Ti2 72.5(2) . . ?
C19 C23 H23 125.2 . . ?
C22 C23 H23 125.2 . . ?
Ti2 C23 H23 125.2 . . ?
C11 C10 C9 110.9(4) . . ?
C11 C10 H10A 109.5 . . ?
C9 C10 H10A 109.5 . . ?
C11 C10 H10B 109.5 . . ?
C9 C10 H10B 109.5 . . ?
H10A C10 H10B 108.0 . . ?
C20 C19 C23 108.2(5) . . ?
C20 C19 Ti2 74.2(2) . . ?
C23 C19 Ti2 73.2(3) . . ?
C20 C19 H19 125.6 . . ?
C23 C19 H19 125.6 . . ?
Ti2 C19 H19 125.6 . . ?
C11 C12 C13 111.3(3) . . ?
C11 C12 H12A 109.4 . . ?
C13 C12 H12A 109.4 . . ?
C11 C12 H12B 109.4 . . ?
C13 C12 H12B 109.4 . . ?
H12A C12 H12B 108.0 . . ?
C8 C13 C12 110.9(3) . . ?
C8 C13 H13A 109.5 . . ?
C12 C13 H13A 109.5 . . ?
C8 C13 H13B 109.5 . . ?
C12 C13 H13B 109.5 . . ?
H13A C13 H13B 108.1 . . ?
C18 C14 C15 107.4(4) . . ?
C18 C14 Ti2 74.6(3) . . ?
C15 C14 Ti2 73.2(2) . . ?
C18 C14 H14 125.9 . . ?
C15 C14 H14 125.9 . . ?
Ti2 C14 H14 125.9 . . ?
C14 C15 C16 108.1(4) . . ?
C14 C15 Ti2 72.4(3) . . ?
C16 C15 Ti2 73.7(2) . . ?
C14 C15 H15 125.7 . . ?
C16 C15 H15 125.7 . . ?
Ti2 C15 H15 125.7 . . ?
C59 C60 C61 107.7(3) . . ?
C59 C60 Ti3 73.66(18) . . ?
C61 C60 Ti3 71.82(19) . . ?
C59 C60 H60 125.9 . . ?
C61 C60 H60 125.9 . . ?
Ti3 C60 H60 125.9 . . ?
C17 C16 C15 106.8(4) . . ?
C17 C16 Ti2 73.9(2) . . ?
C15 C16 Ti2 72.0(2) . . ?
C17 C16 H16 126.3 . . ?
C15 C16 H16 126.3 . . ?
Ti2 C16 H16 126.3 . . ?
C38 C37 C36 111.4(3) . . ?
C38 C37 H37A 109.4 . . ?
C36 C37 H37A 109.4 . . ?
C38 C37 H37B 109.4 . . ?
C36 C37 H37B 109.4 . . ?
H37A C37 H37B 108.0 . . ?
C27 C26 C25 109.1(4) . . ?
C27 C26 Ti1 72.1(2) . . ?
C25 C26 Ti1 73.2(2) . . ?
C27 C26 H26 125.3 . . ?
C25 C26 H26 125.3 . . ?
Ti1 C26 H26 125.3 . . ?
C24 C25 C26 108.3(4) . . ?
C24 C25 Ti1 72.6(2) . . ?
C26 C25 Ti1 72.9(2) . . ?
C24 C25 H25 125.7 . . ?
C26 C25 H25 125.7 . . ?
Ti1 C25 H25 125.7 . . ?
C25 C24 C28 107.8(4) . . ?
C25 C24 Ti1 73.6(2) . . ?
C28 C24 Ti1 71.9(2) . . ?
C25 C24 H24 125.9 . . ?
C28 C24 H24 125.9 . . ?
Ti1 C24 H24 125.9 . . ?
C26 C27 C28 107.6(4) . . ?
C26 C27 Ti1 74.4(2) . . ?
C28 C27 Ti1 72.3(2) . . ?
C26 C27 H27 125.9 . . ?
C28 C27 H27 125.9 . . ?
Ti1 C27 H27 125.9 . . ?
C18 C17 C16 109.1(4) . . ?
C18 C17 Ti2 73.0(2) . . ?
C16 C17 Ti2 72.5(2) . . ?
C18 C17 H17 125.3 . . ?
C16 C17 H17 125.3 . . ?
Ti2 C17 H17 125.3 . . ?
C17 C18 C14 108.6(5) . . ?
C17 C18 Ti2 73.9(2) . . ?
C14 C18 Ti2 71.5(2) . . ?
C17 C18 H18 125.5 . . ?
C14 C18 H18 125.5 . . ?
Ti2 C18 H18 125.5 . . ?
C19 C20 C21 110.2(4) . . ?
C19 C20 Ti2 73.5(3) . . ?
C21 C20 Ti2 73.6(2) . . ?
C19 C20 H20 124.8 . . ?
C21 C20 H20 124.8 . . ?
Ti2 C20 H20 124.8 . . ?
C35 C40 C39 111.1(2) . . ?
C35 C40 H40A 109.4 . . ?
C39 C40 H40A 109.4 . . ?
C35 C40 H40B 109.4 . . ?
C39 C40 H40B 109.4 . . ?
H40A C40 H40B 108.0 . . ?
N3 C41 C46 110.4(2) . . ?
N3 C41 C42 110.9(2) . . ?
C46 C41 C42 108.8(2) . . ?
N3 C41 H41 108.9 . . ?
C46 C41 H41 108.9 . . ?
C42 C41 H41 108.9 . . ?
C43 C42 C41 111.9(2) . . ?
C43 C42 H42A 109.2 . . ?
C41 C42 H42A 109.2 . . ?
C43 C42 H42B 109.2 . . ?
C41 C42 H42B 109.2 . . ?
H42A C42 H42B 107.9 . . ?
C44 C43 C42 111.9(3) . . ?
C44 C43 H43A 109.2 . . ?
C42 C43 H43A 109.2 . . ?
C44 C43 H43B 109.2 . . ?
C42 C43 H43B 109.2 . . ?
H43A C43 H43B 107.9 . . ?
C43 C44 C45 111.2(3) . . ?
C43 C44 H44A 109.4 . . ?
C45 C44 H44A 109.4 . . ?
C43 C44 H44B 109.4 . . ?
C45 C44 H44B 109.4 . . ?
H44A C44 H44B 108.0 . . ?
C46 C45 C44 111.6(3) . . ?
C46 C45 H45A 109.3 . . ?
C44 C45 H45A 109.3 . . ?
C46 C45 H45B 109.3 . . ?
C44 C45 H45B 109.3 . . ?
H45A C45 H45B 108.0 . . ?
C45 C46 C41 111.0(2) . . ?
C45 C46 H46A 109.4 . . ?
C41 C46 H46A 109.4 . . ?
C45 C46 H46B 109.4 . . ?
C41 C46 H46B 109.4 . . ?
H46A C46 H46B 108.0 . . ?
C47 C48 C49 107.9(3) . . ?
C47 C48 Ti4 72.89(19) . . ?
C49 C48 Ti4 73.35(18) . . ?
C47 C48 H48 125.8 . . ?
C49 C48 H48 125.8 . . ?
Ti4 C48 H48 125.8 . . ?
C48 C47 C51 108.6(3) . . ?
C48 C47 Ti4 73.05(19) . . ?
C51 C47 Ti4 72.32(18) . . ?
C48 C47 H47 125.6 . . ?
C51 C47 H47 125.6 . . ?
Ti4 C47 H47 125.6 . . ?
C50 C49 C48 107.9(3) . . ?
C50 C49 Ti4 72.83(18) . . ?
C48 C49 Ti4 72.48(18) . . ?
C50 C49 H49 125.8 . . ?
C48 C49 H49 125.8 . . ?
Ti4 C49 H49 125.8 . . ?
C49 C50 C51 108.3(3) . . ?
C49 C50 Ti4 73.20(18) . . ?
C51 C50 Ti4 71.95(18) . . ?
C49 C50 H50 125.7 . . ?
C51 C50 H50 125.7 . . ?
Ti4 C50 H50 125.7 . . ?
C54 C55 C56 108.1(3) . . ?
C54 C55 Ti4 73.00(17) . . ?
C56 C55 Ti4 72.24(18) . . ?
C54 C55 H55 125.8 . . ?
C56 C55 H55 125.8 . . ?
Ti4 C55 H55 125.8 . . ?
C47 C51 C50 107.3(3) . . ?
C47 C51 Ti4 73.4(2) . . ?
C50 C51 Ti4 73.65(18) . . ?
C47 C51 H51 126.0 . . ?
C50 C51 H51 126.0 . . ?
Ti4 C51 H51 126.0 . . ?
C53 C54 C55 108.5(3) . . ?
C53 C54 Ti4 71.57(18) . . ?
C55 C54 Ti4 73.55(17) . . ?
C53 C54 H54 125.6 . . ?
C55 C54 H54 125.6 . . ?
Ti4 C54 H54 125.6 . . ?
C56 C52 C53 108.5(3) . . ?
C56 C52 Ti4 73.55(18) . . ?
C53 C52 Ti4 72.38(18) . . ?
C56 C52 H52 125.6 . . ?
C53 C52 H52 125.6 . . ?
Ti4 C52 H52 125.6 . . ?
C54 C53 C52 107.8(3) . . ?
C54 C53 Ti4 74.74(18) . . ?
C52 C53 Ti4 73.48(18) . . ?
C54 C53 H53 125.7 . . ?
C52 C53 H53 125.7 . . ?
Ti4 C53 H53 125.7 . . ?
C87 C88 C89 108.9(4) . . ?
C87 C88 Ti5 73.9(2) . . ?
C89 C88 Ti5 73.3(2) . . ?
C87 C88 H88 125.3 . . ?
C89 C88 H88 125.3 . . ?
Ti5 C88 H88 125.3 . . ?
N5 C68 C73 109.5(2) . . ?
N5 C68 C69 108.5(2) . . ?
C73 C68 C69 110.5(3) . . ?
N5 C68 H68 109.5 . . ?
C73 C68 H68 109.5 . . ?
C69 C68 H68 109.5 . . ?
N6 C67 N5 135.7(3) . . ?
N6 C67 Ti6 60.71(16) . . ?
N5 C67 Ti6 158.5(2) . . ?
N6 C67 Ti5 159.7(2) . . ?
N5 C67 Ti5 60.16(15) . . ?
Ti6 C67 Ti5 108.54(12) . . ?
C65 C66 C62 108.1(3) . . ?
C65 C66 Ti3 72.91(17) . . ?
C62 C66 Ti3 72.16(18) . . ?
C65 C66 H66 125.8 . . ?
C62 C66 H66 125.8 . . ?
Ti3 C66 H66 125.8 . . ?
C64 C65 C66 108.2(3) . . ?
C64 C65 Ti3 71.62(18) . . ?
C66 C65 Ti3 73.42(17) . . ?
C64 C65 H65 125.7 . . ?
C66 C65 H65 125.7 . . ?
Ti3 C65 H65 125.7 . . ?
C65 C64 C63 107.8(3) . . ?
C65 C64 Ti3 74.46(18) . . ?
C63 C64 Ti3 73.17(18) . . ?
C65 C64 H64 125.7 . . ?
C63 C64 H64 125.7 . . ?
Ti3 C64 H64 125.7 . . ?
C62 C63 C64 108.1(3) . . ?
C62 C63 Ti3 73.39(18) . . ?
C64 C63 Ti3 72.46(18) . . ?
C62 C63 H63 125.8 . . ?
C64 C63 H63 125.8 . . ?
Ti3 C63 H63 125.8 . . ?
C63 C62 C66 107.7(3) . . ?
C63 C62 Ti3 72.54(18) . . ?
C66 C62 Ti3 73.93(17) . . ?
C63 C62 H62 125.9 . . ?
C66 C62 H62 125.9 . . ?
Ti3 C62 H62 125.9 . . ?
C70 C69 C68 112.3(2) . . ?
C70 C69 H69A 109.1 . . ?
C68 C69 H69A 109.1 . . ?
C70 C69 H69B 109.1 . . ?
C68 C69 H69B 109.1 . . ?
H69A C69 H69B 107.9 . . ?
C69 C70 C71 111.5(3) . . ?
C69 C70 H70A 109.3 . . ?
C71 C70 H70A 109.3 . . ?
C69 C70 H70B 109.3 . . ?
C71 C70 H70B 109.3 . . ?
H70A C70 H70B 108.0 . . ?
C72 C71 C70 110.3(3) . . ?
C72 C71 H71A 109.6 . . ?
C70 C71 H71A 109.6 . . ?
C72 C71 H71B 109.6 . . ?
C70 C71 H71B 109.6 . . ?
H71A C71 H71B 108.1 . . ?
C88 C89 C85 109.0(4) . . ?
C88 C89 Ti5 73.1(2) . . ?
C85 C89 Ti5 73.7(2) . . ?
C88 C89 H89 125.3 . . ?
C85 C89 H89 125.3 . . ?
Ti5 C89 H89 125.3 . . ?
C71 C72 C73 111.3(3) . . ?
C71 C72 H72A 109.4 . . ?
C73 C72 H72A 109.4 . . ?
C71 C72 H72B 109.4 . . ?
C73 C72 H72B 109.4 . . ?
H72A C72 H72B 108.0 . . ?
C68 C73 C72 112.0(3) . . ?
C68 C73 H73A 109.2 . . ?
C72 C73 H73A 109.2 . . ?
C68 C73 H73B 109.2 . . ?
C72 C73 H73B 109.2 . . ?
H73A C73 H73B 107.9 . . ?
N6 C74 C75 110.7(3) . . ?
N6 C74 C79 109.6(2) . . ?
C75 C74 C79 109.2(3) . . ?
N6 C74 H74 109.1 . . ?
C75 C74 H74 109.1 . . ?
C79 C74 H74 109.1 . . ?
C74 C75 C76 111.0(3) . . ?
C74 C75 H75A 109.4 . . ?
C76 C75 H75A 109.4 . . ?
C74 C75 H75B 109.4 . . ?
C76 C75 H75B 109.4 . . ?
H75A C75 H75B 108.0 . . ?
C77 C76 C75 111.3(3) . . ?
C77 C76 H76A 109.4 . . ?
C75 C76 H76A 109.4 . . ?
C77 C76 H76B 109.4 . . ?
C75 C76 H76B 109.4 . . ?
H76A C76 H76B 108.0 . . ?
C78 C77 C76 111.1(3) . . ?
C78 C77 H77A 109.4 . . ?
C76 C77 H77A 109.4 . . ?
C78 C77 H77B 109.4 . . ?
C76 C77 H77B 109.4 . . ?
H77A C77 H77B 108.0 . . ?
C77 C78 C79 110.6(3) . . ?
C77 C78 H78A 109.5 . . ?
C79 C78 H78A 109.5 . . ?
C77 C78 H78B 109.5 . . ?
C79 C78 H78B 109.5 . . ?
H78A C78 H78B 108.1 . . ?
C78 C79 C74 112.4(3) . . ?
C78 C79 H79A 109.1 . . ?
C74 C79 H79A 109.1 . . ?
C78 C79 H79B 109.1 . . ?
C74 C79 H79B 109.1 . . ?
H79A C79 H79B 107.9 . . ?
C81 C80 C84 108.9(4) . . ?
C81 C80 Ti5 73.5(2) . . ?
C84 C80 Ti5 73.7(2) . . ?
C81 C80 H80 125.3 . . ?
C84 C80 H80 125.3 . . ?
Ti5 C80 H80 125.3 . . ?
C80 C81 C82 108.5(4) . . ?
C80 C81 Ti5 73.0(2) . . ?
C82 C81 Ti5 75.6(2) . . ?
C80 C81 H81 125.4 . . ?
C82 C81 H81 125.4 . . ?
Ti5 C81 H81 125.4 . . ?
C81 C82 C83 108.4(4) . . ?
C81 C82 Ti5 71.2(2) . . ?
C83 C82 Ti5 72.9(2) . . ?
C81 C82 H82 125.7 . . ?
C83 C82 H82 125.7 . . ?
Ti5 C82 H82 125.7 . . ?
C90 C94 C93 107.7(4) . . ?
C90 C94 Ti6 73.0(2) . . ?
C93 C94 Ti6 72.9(2) . . ?
C90 C94 H94 125.9 . . ?
C93 C94 H94 125.9 . . ?
Ti6 C94 H94 125.9 . . ?
C82 C83 C84 106.8(4) . . ?
C82 C83 Ti5 73.9(2) . . ?
C84 C83 Ti5 71.4(2) . . ?
C82 C83 H83 126.4 . . ?
C84 C83 H83 126.4 . . ?
Ti5 C83 H83 126.4 . . ?
C92 C93 C94 107.9(4) . . ?
C92 C93 Ti6 71.97(19) . . ?
C94 C93 Ti6 72.9(2) . . ?
C92 C93 H93 125.9 . . ?
C94 C93 H93 125.9 . . ?
Ti6 C93 H93 125.9 . . ?
C80 C84 C83 107.4(4) . . ?
C80 C84 Ti5 72.8(2) . . ?
C83 C84 Ti5 74.3(2) . . ?
C80 C84 H84 126.0 . . ?
C83 C84 H84 126.0 . . ?
Ti5 C84 H84 126.0 . . ?
C93 C92 C91 107.9(3) . . ?
C93 C92 Ti6 73.9(2) . . ?
C91 C92 Ti6 73.12(19) . . ?
C93 C92 H92 125.7 . . ?
C91 C92 H92 125.7 . . ?
Ti6 C92 H92 125.7 . . ?
C89 C85 C86 107.0(4) . . ?
C89 C85 Ti5 72.5(2) . . ?
C86 C85 Ti5 72.8(2) . . ?
C89 C85 H85 126.3 . . ?
C86 C85 H85 126.3 . . ?
Ti5 C85 H85 126.3 . . ?
C90 C91 C92 108.4(4) . . ?
C90 C91 Ti6 73.7(2) . . ?
C92 C91 Ti6 72.5(2) . . ?
C90 C91 H91 125.6 . . ?
C92 C91 H91 125.6 . . ?
Ti6 C91 H91 125.6 . . ?
C87 C86 C85 107.1(4) . . ?
C87 C86 Ti5 72.8(2) . . ?
C85 C86 Ti5 72.9(2) . . ?
C87 C86 H86 126.2 . . ?
C85 C86 H86 126.2 . . ?
Ti5 C86 H86 126.2 . . ?
C91 C90 C94 108.1(3) . . ?
C91 C90 Ti6 72.3(2) . . ?
C94 C90 Ti6 72.9(2) . . ?
C91 C90 H90 125.8 . . ?
C94 C90 H90 125.8 . . ?
Ti6 C90 H90 125.8 . . ?
C88 C87 C86 108.1(4) . . ?
C88 C87 Ti5 72.8(2) . . ?
C86 C87 Ti5 72.9(2) . . ?
C88 C87 H87 125.8 . . ?
C86 C87 H87 125.8 . . ?
Ti5 C87 H87 125.8 . . ?
C37 C36 C35 111.0(2) . . ?
C37 C36 H36A 109.4 . . ?
C35 C36 H36A 109.4 . . ?
C37 C36 H36B 109.4 . . ?
C35 C36 H36B 109.4 . . ?
H36A C36 H36B 108.0 . . ?

loop_
_geom_bond_atom_site_label_1
_geom_bond_atom_site_label_2
_geom_bond_distance
_geom_bond_site_symmetry_2
_geom_bond_publ_flag
Ti1 N1 2.041(3) . ?
Ti1 C1 2.329(3) . ?
Ti1 C28 2.369(4) . ?
Ti1 C27 2.372(4) . ?
Ti1 C24 2.392(4) . ?
Ti1 C33 2.398(4) . ?
Ti1 C26 2.402(4) . ?
Ti1 C25 2.406(4) . ?
Ti1 C31 2.408(4) . ?
Ti1 C32 2.414(4) . ?
Ti1 C30 2.426(4) . ?
Ti1 C29 2.428(4) . ?
C1 N1 1.313(4) . ?
C1 N2 1.320(4) . ?
C1 Ti2 2.315(3) . ?
N1 C8 1.468(4) . ?
Ti2 N2 2.033(2) . ?
Ti2 C14 2.369(4) . ?
Ti2 C15 2.380(4) . ?
Ti2 C16 2.402(4) . ?
Ti2 C18 2.409(4) . ?
Ti2 C22 2.414(4) . ?
Ti2 C17 2.420(4) . ?
Ti2 C23 2.426(4) . ?
Ti2 C19 2.437(4) . ?
Ti2 C21 2.444(4) . ?
Ti2 C20 2.446(4) . ?
C2 N2 1.468(4) . ?
C2 C7 1.520(5) . ?
C2 C3 1.522(4) . ?
C2 H2 1.0000 . ?
Ti3 N3 2.061(2) . ?
Ti3 C34 2.274(3) . ?
Ti3 C61 2.370(3) . ?
Ti3 C64 2.391(3) . ?
Ti3 C60 2.392(3) . ?
Ti3 C57 2.396(3) . ?
Ti3 C63 2.401(3) . ?
Ti3 C58 2.405(3) . ?
Ti3 C59 2.408(3) . ?
Ti3 C62 2.412(3) . ?
Ti3 C65 2.428(3) . ?
Ti3 C66 2.434(3) . ?
C3 C4 1.535(4) . ?
C3 H3A 0.9900 . ?
C3 H3B 0.9900 . ?
C39 C38 1.528(4) . ?
C39 C40 1.530(4) . ?
C39 H39A 0.9900 . ?
C39 H39B 0.9900 . ?
N3 C34 1.312(4) . ?
N3 C41 1.467(3) . ?
Ti4 N4 2.060(2) . ?
Ti4 C34 2.281(3) . ?
Ti4 C51 2.382(3) . ?
Ti4 C53 2.387(3) . ?
Ti4 C47 2.396(3) . ?
Ti4 C48 2.398(3) . ?
Ti4 C52 2.401(3) . ?
Ti4 C50 2.404(3) . ?
Ti4 C49 2.409(3) . ?
Ti4 C56 2.414(3) . ?
Ti4 C54 2.427(3) . ?
Ti4 C55 2.434(3) . ?
C4 C5 1.518(5) . ?
C4 H4A 0.9900 . ?
C4 H4B 0.9900 . ?
C35 N4 1.469(4) . ?
C35 C40 1.525(4) . ?
C35 C36 1.538(4) . ?
C35 H35 1.0000 . ?
N4 C34 1.319(4) . ?
Ti6 N6 2.036(3) . ?
Ti6 C67 2.325(3) . ?
Ti6 C92 2.380(3) . ?
Ti6 C91 2.388(3) . ?
Ti6 C93 2.404(3) . ?
Ti6 C94 2.405(4) . ?
Ti6 C90 2.405(4) . ?
Ti6 C98 2.408(4) . ?
Ti6 C99 2.414(4) . ?
Ti6 C95 2.417(4) . ?
Ti6 C97 2.418(3) . ?
Ti6 C96 2.435(4) . ?
C6 C5 1.512(6) . ?
C6 C7 1.535(5) . ?
C6 H6A 0.9900 . ?
C6 H6B 0.9900 . ?
C22 C23 1.421(8) . ?
C22 C21 1.431(7) . ?
C22 H22 1.0000 . ?
N6 C67 1.313(4) . ?
N6 C74 1.471(4) . ?
Ti5 N5 2.024(3) . ?
Ti5 C67 2.326(3) . ?
Ti5 C80 2.394(4) . ?
Ti5 C88 2.399(4) . ?
Ti5 C81 2.400(4) . ?
Ti5 C89 2.400(4) . ?
Ti5 C84 2.404(4) . ?
Ti5 C87 2.413(4) . ?
Ti5 C86 2.413(4) . ?
Ti5 C85 2.416(4) . ?
Ti5 C83 2.441(4) . ?
Ti5 C82 2.455(4) . ?
C5 H5A 0.9900 . ?
C5 H5B 0.9900 . ?
C59 C60 1.399(5) . ?
C59 C58 1.404(5) . ?
C59 H59 1.0000 . ?
C58 C57 1.399(5) . ?
C58 H58 1.0000 . ?
C57 C61 1.409(6) . ?
C57 H57 1.0000 . ?
C56 C52 1.404(5) . ?
C56 C55 1.415(4) . ?
C56 H56 1.0000 . ?
N5 C67 1.316(4) . ?
N5 C68 1.474(4) . ?
C9 C8 1.528(5) . ?
C9 C10 1.540(5) . ?
C9 H9A 0.9900 . ?
C9 H9B 0.9900 . ?
C99 C95 1.385(6) . ?
C99 C98 1.420(5) . ?
C99 H99 1.0000 . ?
C98 C97 1.414(6) . ?
C98 H98 1.0000 . ?
C97 C96 1.398(6) . ?
C97 H97 1.0000 . ?
C96 C95 1.395(6) . ?
C96 H96 1.0000 . ?
C95 H95 1.0000 . ?
C33 C29 1.394(7) . ?
C33 C32 1.406(7) . ?
C33 H33 1.0000 . ?
C32 C31 1.399(6) . ?
C32 H32 1.0000 . ?
C11 C12 1.523(7) . ?
C11 C10 1.537(7) . ?
C11 H11A 0.9900 . ?
C11 H11B 0.9900 . ?
C31 C30 1.383(7) . ?
C31 H31 1.0000 . ?
C30 C29 1.367(8) . ?
C30 H30 1.0000 . ?
C29 H29 1.0000 . ?
C28 C24 1.411(7) . ?
C28 C27 1.429(6) . ?
C28 H28 1.0000 . ?
C8 C13 1.526(5) . ?
C8 H8 1.0000 . ?
C61 C60 1.417(5) . ?
C61 H61 1.0000 . ?
C38 C37 1.529(4) . ?
C38 H38A 0.9900 . ?
C38 H38B 0.9900 . ?
C21 C20 1.378(7) . ?
C21 H21 1.0000 . ?
C7 H7A 0.9900 . ?
C7 H7B 0.9900 . ?
C23 C19 1.367(7) . ?
C23 H23 1.0000 . ?
C10 H10A 0.9900 . ?
C10 H10B 0.9900 . ?
C19 C20 1.358(7) . ?
C19 H19 1.0000 . ?
C12 C13 1.528(5) . ?
C12 H12A 0.9900 . ?
C12 H12B 0.9900 . ?
C13 H13A 0.9900 . ?
C13 H13B 0.9900 . ?
C14 C18 1.395(8) . ?
C14 C15 1.402(9) . ?
C14 H14 1.0000 . ?
C15 C16 1.411(7) . ?
C15 H15 1.0000 . ?
C60 H60 1.0000 . ?
C16 C17 1.394(6) . ?
C16 H16 1.0000 . ?
C37 C36 1.530(4) . ?
C37 H37A 0.9900 . ?
C37 H37B 0.9900 . ?
C26 C27 1.376(7) . ?
C26 C25 1.399(6) . ?
C26 H26 1.0000 . ?
C25 C24 1.395(7) . ?
C25 H25 1.0000 . ?
C24 H24 1.0000 . ?
C27 H27 1.0000 . ?
C17 C18 1.375(6) . ?
C17 H17 1.0000 . ?
C18 H18 1.0000 . ?
C20 H20 1.0000 . ?
C40 H40A 0.9900 . ?
C40 H40B 0.9900 . ?
C41 C46 1.530(4) . ?
C41 C42 1.531(4) . ?
C41 H41 1.0000 . ?
C42 C43 1.531(4) . ?
C42 H42A 0.9900 . ?
C42 H42B 0.9900 . ?
C43 C44 1.525(4) . ?
C43 H43A 0.9900 . ?
C43 H43B 0.9900 . ?
C44 C45 1.532(5) . ?
C44 H44A 0.9900 . ?
C44 H44B 0.9900 . ?
C45 C46 1.530(4) . ?
C45 H45A 0.9900 . ?
C45 H45B 0.9900 . ?
C46 H46A 0.9900 . ?
C46 H46B 0.9900 . ?
C48 C47 1.404(6) . ?
C48 C49 1.412(5) . ?
C48 H48 1.0000 . ?
C47 C51 1.410(6) . ?
C47 H47 1.0000 . ?
C49 C50 1.406(5) . ?
C49 H49 1.0000 . ?
C50 C51 1.416(5) . ?
C50 H50 1.0000 . ?
C55 C54 1.399(5) . ?
C55 H55 1.0000 . ?
C51 H51 1.0000 . ?
C54 C53 1.396(5) . ?
C54 H54 1.0000 . ?
C52 C53 1.405(5) . ?
C52 H52 1.0000 . ?
C53 H53 1.0000 . ?
C88 C87 1.381(6) . ?
C88 C89 1.388(5) . ?
C88 H88 1.0000 . ?
C68 C73 1.524(4) . ?
C68 C69 1.531(4) . ?
C68 H68 1.0000 . ?
C66 C65 1.408(4) . ?
C66 C62 1.413(4) . ?
C66 H66 1.0000 . ?
C65 C64 1.406(5) . ?
C65 H65 1.0000 . ?
C64 C63 1.416(5) . ?
C64 H64 1.0000 . ?
C63 C62 1.410(5) . ?
C63 H63 1.0000 . ?
C62 H62 1.0000 . ?
C69 C70 1.522(4) . ?
C69 H69A 0.9900 . ?
C69 H69B 0.9900 . ?
C70 C71 1.526(5) . ?
C70 H70A 0.9900 . ?
C70 H70B 0.9900 . ?
C71 C72 1.521(5) . ?
C71 H71A 0.9900 . ?
C71 H71B 0.9900 . ?
C89 C85 1.402(6) . ?
C89 H89 1.0000 . ?
C72 C73 1.530(5) . ?
C72 H72A 0.9900 . ?
C72 H72B 0.9900 . ?
C73 H73A 0.9900 . ?
C73 H73B 0.9900 . ?
C74 C75 1.532(4) . ?
C74 C79 1.537(4) . ?
C74 H74 1.0000 . ?
C75 C76 1.537(5) . ?
C75 H75A 0.9900 . ?
C75 H75B 0.9900 . ?
C76 C77 1.527(7) . ?
C76 H76A 0.9900 . ?
C76 H76B 0.9900 . ?
C77 C78 1.525(6) . ?
C77 H77A 0.9900 . ?
C77 H77B 0.9900 . ?
C78 C79 1.530(5) . ?
C78 H78A 0.9900 . ?
C78 H78B 0.9900 . ?
C79 H79A 0.9900 . ?
C79 H79B 0.9900 . ?
C80 C81 1.380(7) . ?
C80 C84 1.384(7) . ?
C80 H80 1.0000 . ?
C81 C82 1.387(6) . ?
C81 H81 1.0000 . ?
C82 C83 1.399(6) . ?
C82 H82 1.0000 . ?
C94 C90 1.409(6) . ?
C94 C93 1.416(5) . ?
C94 H94 1.0000 . ?
C83 C84 1.429(7) . ?
C83 H83 1.0000 . ?
C93 C92 1.405(6) . ?
C93 H93 1.0000 . ?
C84 H84 1.0000 . ?
C92 C91 1.408(5) . ?
C92 H92 1.0000 . ?
C85 C86 1.425(7) . ?
C85 H85 1.0000 . ?
C91 C90 1.399(6) . ?
C91 H91 1.0000 . ?
C86 C87 1.422(6) . ?
C86 H86 1.0000 . ?
C90 H90 1.0000 . ?
C87 H87 1.0000 . ?
C36 H36A 0.9900 . ?
C36 H36B 0.9900 . ?

loop_
_geom_torsion_atom_site_label_1
_geom_torsion_atom_site_label_2
_geom_torsion_atom_site_label_3
_geom_torsion_atom_site_label_4
_geom_torsion
_geom_torsion_site_symmetry_1
_geom_torsion_site_symmetry_2
_geom_torsion_site_symmetry_3
_geom_torsion_site_symmetry_4
_geom_torsion_publ_flag
N2 C1 N1 C8 -11.8(6) . . . . ?
Ti2 C1 N1 C8 122.4(6) . . . . ?
Ti1 C1 N1 C8 -172.5(3) . . . . ?
N2 C1 N1 Ti1 160.7(4) . . . . ?
Ti2 C1 N1 Ti1 -65.1(6) . . . . ?
N1 C1 N2 C2 -17.0(6) . . . . ?
Ti2 C1 N2 C2 -179.8(3) . . . . ?
Ti1 C1 N2 C2 113.1(6) . . . . ?
N1 C1 N2 Ti2 162.7(4) . . . . ?
Ti1 C1 N2 Ti2 -67.1(6) . . . . ?
C7 C2 N2 C1 168.6(3) . . . . ?
C3 C2 N2 C1 -71.2(4) . . . . ?
C7 C2 N2 Ti2 -10.9(5) . . . . ?
C3 C2 N2 Ti2 109.2(4) . . . . ?
N2 C2 C3 C4 -174.5(3) . . . . ?
C7 C2 C3 C4 -54.4(4) . . . . ?
C2 C3 C4 C5 55.6(4) . . . . ?
C40 C35 N4 C34 -165.9(3) . . . . ?
C36 C35 N4 C34 73.6(4) . . . . ?
C40 C35 N4 Ti4 -19.9(4) . . . . ?
C36 C35 N4 Ti4 -140.4(3) . . . . ?
C7 C6 C5 C4 56.6(4) . . . . ?
C3 C4 C5 C6 -55.9(4) . . . . ?
C60 C59 C58 C57 0.7(4) . . . . ?
Ti3 C59 C58 C57 64.9(2) . . . . ?
C60 C59 C58 Ti3 -64.2(2) . . . . ?
C59 C58 C57 C61 -1.4(4) . . . . ?
Ti3 C58 C57 C61 63.8(2) . . . . ?
C59 C58 C57 Ti3 -65.2(2) . . . . ?
C95 C99 C98 C97 -1.4(4) . . . . ?
Ti6 C99 C98 C97 -66.4(2) . . . . ?
C95 C99 C98 Ti6 65.1(3) . . . . ?
C99 C98 C97 C96 0.5(4) . . . . ?
Ti6 C98 C97 C96 -65.8(3) . . . . ?
C99 C98 C97 Ti6 66.3(3) . . . . ?
C98 C97 C96 C95 0.6(4) . . . . ?
Ti6 C97 C96 C95 -64.3(3) . . . . ?
C98 C97 C96 Ti6 64.9(3) . . . . ?
C98 C99 C95 C96 1.7(4) . . . . ?
Ti6 C99 C95 C96 66.3(3) . . . . ?
C98 C99 C95 Ti6 -64.5(3) . . . . ?
C97 C96 C95 C99 -1.4(4) . . . . ?
Ti6 C96 C95 C99 -65.7(3) . . . . ?
C97 C96 C95 Ti6 64.3(3) . . . . ?
C41 N3 C34 N4 7.9(6) . . . . ?
Ti3 N3 C34 N4 -153.0(4) . . . . ?
C41 N3 C34 Ti3 160.9(3) . . . . ?
C41 N3 C34 Ti4 -119.1(4) . . . . ?
Ti3 N3 C34 Ti4 80.0(4) . . . . ?
C35 N4 C34 N3 8.1(6) . . . . ?
Ti4 N4 C34 N3 -153.2(4) . . . . ?
C35 N4 C34 Ti3 -119.0(4) . . . . ?
Ti4 N4 C34 Ti3 79.7(4) . . . . ?
C35 N4 C34 Ti4 161.3(3) . . . . ?
C29 C33 C32 C31 2.5(5) . . . . ?
Ti1 C33 C32 C31 -65.0(3) . . . . ?
C29 C33 C32 Ti1 67.5(3) . . . . ?
C33 C32 C31 C30 -2.0(5) . . . . ?
Ti1 C32 C31 C30 -66.6(3) . . . . ?
C33 C32 C31 Ti1 64.6(3) . . . . ?
C32 C31 C30 C29 0.7(5) . . . . ?
Ti1 C31 C30 C29 -65.4(3) . . . . ?
C32 C31 C30 Ti1 66.1(3) . . . . ?
C31 C30 C29 C33 0.9(5) . . . . ?
Ti1 C30 C29 C33 -63.9(3) . . . . ?
C31 C30 C29 Ti1 64.7(3) . . . . ?
C32 C33 C29 C30 -2.1(5) . . . . ?
Ti1 C33 C29 C30 64.8(3) . . . . ?
C32 C33 C29 Ti1 -66.9(3) . . . . ?
C1 N1 C8 C13 170.9(3) . . . . ?
Ti1 N1 C8 C13 4.9(5) . . . . ?
C1 N1 C8 C9 -67.2(4) . . . . ?
Ti1 N1 C8 C9 126.8(4) . . . . ?
C10 C9 C8 N1 -178.5(3) . . . . ?
C10 C9 C8 C13 -56.5(4) . . . . ?
C58 C57 C61 C60 1.5(4) . . . . ?
Ti3 C57 C61 C60 66.4(2) . . . . ?
C58 C57 C61 Ti3 -64.8(2) . . . . ?
C40 C39 C38 C37 -54.2(4) . . . . ?
C23 C22 C21 C20 -1.8(5) . . . . ?
Ti2 C22 C21 C20 65.6(3) . . . . ?
C23 C22 C21 Ti2 -67.4(3) . . . . ?
N2 C2 C7 C6 174.1(3) . . . . ?
C3 C2 C7 C6 54.7(4) . . . . ?
C5 C6 C7 C2 -56.7(5) . . . . ?
C21 C22 C23 C19 2.4(5) . . . . ?
Ti2 C22 C23 C19 -65.5(3) . . . . ?
C21 C22 C23 Ti2 67.9(3) . . . . ?
C12 C11 C10 C9 -53.5(4) . . . . ?
C8 C9 C10 C11 54.4(4) . . . . ?
C22 C23 C19 C20 -2.1(5) . . . . ?
Ti2 C23 C19 C20 -66.6(3) . . . . ?
C22 C23 C19 Ti2 64.4(3) . . . . ?
C10 C11 C12 C13 55.1(5) . . . . ?
N1 C8 C13 C12 179.1(3) . . . . ?
C9 C8 C13 C12 57.4(4) . . . . ?
C11 C12 C13 C8 -57.1(4) . . . . ?
C18 C14 C15 C16 1.8(5) . . . . ?
Ti2 C14 C15 C16 -65.6(3) . . . . ?
C18 C14 C15 Ti2 67.4(3) . . . . ?
C58 C59 C60 C61 0.3(4) . . . . ?
Ti3 C59 C60 C61 -64.2(2) . . . . ?
C58 C59 C60 Ti3 64.5(2) . . . . ?
C57 C61 C60 C59 -1.1(4) . . . . ?
Ti3 C61 C60 C59 65.4(2) . . . . ?
C57 C61 C60 Ti3 -66.5(2) . . . . ?
C14 C15 C16 C17 -1.5(4) . . . . ?
Ti2 C15 C16 C17 -66.3(3) . . . . ?
C14 C15 C16 Ti2 64.8(3) . . . . ?
C39 C38 C37 C36 54.0(4) . . . . ?
C27 C26 C25 C24 0.8(4) . . . . ?
Ti1 C26 C25 C24 64.4(3) . . . . ?
C27 C26 C25 Ti1 -63.6(3) . . . . ?
C26 C25 C24 C28 -0.4(4) . . . . ?
Ti1 C25 C24 C28 64.2(3) . . . . ?
C26 C25 C24 Ti1 -64.7(3) . . . . ?
C27 C28 C24 C25 -0.1(4) . . . . ?
Ti1 C28 C24 C25 -65.4(3) . . . . ?
C27 C28 C24 Ti1 65.3(2) . . . . ?
C25 C26 C27 C28 -0.9(4) . . . . ?
Ti1 C26 C27 C28 -65.2(2) . . . . ?
C25 C26 C27 Ti1 64.4(3) . . . . ?
C24 C28 C27 C26 0.6(4) . . . . ?
Ti1 C28 C27 C26 66.6(3) . . . . ?
C24 C28 C27 Ti1 -66.0(2) . . . . ?
C15 C16 C17 C18 0.7(4) . . . . ?
Ti2 C16 C17 C18 -64.3(3) . . . . ?
C15 C16 C17 Ti2 65.0(3) . . . . ?
C16 C17 C18 C14 0.4(5) . . . . ?
Ti2 C17 C18 C14 -63.5(3) . . . . ?
C16 C17 C18 Ti2 63.9(3) . . . . ?
C15 C14 C18 C17 -1.4(5) . . . . ?
Ti2 C14 C18 C17 65.1(3) . . . . ?
C15 C14 C18 Ti2 -66.5(3) . . . . ?
C23 C19 C20 C21 1.0(5) . . . . ?
Ti2 C19 C20 C21 -64.9(3) . . . . ?
C23 C19 C20 Ti2 65.9(3) . . . . ?
C22 C21 C20 C19 0.6(5) . . . . ?
Ti2 C21 C20 C19 64.9(3) . . . . ?
C22 C21 C20 Ti2 -64.3(3) . . . . ?
N4 C35 C40 C39 -179.8(2) . . . . ?
C36 C35 C40 C39 -58.4(3) . . . . ?
C38 C39 C40 C35 57.1(3) . . . . ?
C34 N3 C41 C46 -166.2(3) . . . . ?
Ti3 N3 C41 C46 -21.1(4) . . . . ?
C34 N3 C41 C42 73.1(4) . . . . ?
Ti3 N3 C41 C42 -141.8(3) . . . . ?
N3 C41 C42 C43 179.2(2) . . . . ?
C46 C41 C42 C43 57.6(3) . . . . ?
C41 C42 C43 C44 -55.3(4) . . . . ?
C42 C43 C44 C45 52.2(4) . . . . ?
C43 C44 C45 C46 -53.4(4) . . . . ?
C44 C45 C46 C41 57.4(3) . . . . ?
N3 C41 C46 C45 179.5(2) . . . . ?
C42 C41 C46 C45 -58.5(3) . . . . ?
C49 C48 C47 C51 -1.5(4) . . . . ?
Ti4 C48 C47 C51 64.1(2) . . . . ?
C49 C48 C47 Ti4 -65.5(2) . . . . ?
C47 C48 C49 C50 0.5(4) . . . . ?
Ti4 C48 C49 C50 -64.7(2) . . . . ?
C47 C48 C49 Ti4 65.2(2) . . . . ?
C48 C49 C50 C51 0.6(4) . . . . ?
Ti4 C49 C50 C51 -63.9(2) . . . . ?
C48 C49 C50 Ti4 64.5(2) . . . . ?
C52 C56 C55 C54 -0.7(3) . . . . ?
Ti4 C56 C55 C54 64.7(2) . . . . ?
C52 C56 C55 Ti4 -65.4(2) . . . . ?
C48 C47 C51 C50 1.8(4) . . . . ?
Ti4 C47 C51 C50 66.4(2) . . . . ?
C48 C47 C51 Ti4 -64.5(2) . . . . ?
C49 C50 C51 C47 -1.5(4) . . . . ?
Ti4 C50 C51 C47 -66.2(2) . . . . ?
C49 C50 C51 Ti4 64.7(2) . . . . ?
C56 C55 C54 C53 -0.7(3) . . . . ?
Ti4 C55 C54 C53 63.5(2) . . . . ?
C56 C55 C54 Ti4 -64.2(2) . . . . ?
C55 C56 C52 C53 1.8(4) . . . . ?
Ti4 C56 C52 C53 -64.4(2) . . . . ?
C55 C56 C52 Ti4 66.2(2) . . . . ?
C55 C54 C53 C52 1.8(4) . . . . ?
Ti4 C54 C53 C52 66.6(2) . . . . ?
C55 C54 C53 Ti4 -64.8(2) . . . . ?
C56 C52 C53 C54 -2.2(4) . . . . ?
Ti4 C52 C53 C54 -67.4(2) . . . . ?
C56 C52 C53 Ti4 65.2(2) . . . . ?
C67 N5 C68 C73 161.8(3) . . . . ?
Ti5 N5 C68 C73 -18.2(5) . . . . ?
C67 N5 C68 C69 -77.5(4) . . . . ?
Ti5 N5 C68 C69 102.4(4) . . . . ?
C74 N6 C67 N5 -12.3(5) . . . . ?
Ti6 N6 C67 N5 162.2(4) . . . . ?
C74 N6 C67 Ti6 -174.6(3) . . . . ?
C74 N6 C67 Ti5 123.1(6) . . . . ?
Ti6 N6 C67 Ti5 -62.3(6) . . . . ?
C68 N5 C67 N6 -16.3(6) . . . . ?
Ti5 N5 C67 N6 163.7(4) . . . . ?
C68 N5 C67 Ti6 117.1(6) . . . . ?
Ti5 N5 C67 Ti6 -62.9(6) . . . . ?
C68 N5 C67 Ti5 180.0(3) . . . . ?
C62 C66 C65 C64 -0.4(3) . . . . ?
Ti3 C66 C65 C64 63.6(2) . . . . ?
C62 C66 C65 Ti3 -64.0(2) . . . . ?
C66 C65 C64 C63 1.3(4) . . . . ?
Ti3 C65 C64 C63 66.1(2) . . . . ?
C66 C65 C64 Ti3 -64.8(2) . . . . ?
C65 C64 C63 C62 -1.7(4) . . . . ?
Ti3 C64 C63 C62 65.3(2) . . . . ?
C65 C64 C63 Ti3 -67.0(2) . . . . ?
C64 C63 C62 C66 1.4(4) . . . . ?
Ti3 C63 C62 C66 66.1(2) . . . . ?
C64 C63 C62 Ti3 -64.7(2) . . . . ?
C65 C66 C62 C63 -0.6(3) . . . . ?
Ti3 C66 C62 C63 -65.2(2) . . . . ?
C65 C66 C62 Ti3 64.5(2) . . . . ?
N5 C68 C69 C70 -173.5(2) . . . . ?
C73 C68 C69 C70 -53.5(4) . . . . ?
C68 C69 C70 C71 55.2(4) . . . . ?
C69 C70 C71 C72 -56.1(4) . . . . ?
C87 C88 C89 C85 0.3(4) . . . . ?
Ti5 C88 C89 C85 -65.5(3) . . . . ?
C87 C88 C89 Ti5 65.8(3) . . . . ?
C70 C71 C72 C73 56.4(4) . . . . ?
N5 C68 C73 C72 173.3(3) . . . . ?
C69 C68 C73 C72 53.8(4) . . . . ?
C71 C72 C73 C68 -56.2(4) . . . . ?
C67 N6 C74 C75 175.6(3) . . . . ?
Ti6 N6 C74 C75 5.8(5) . . . . ?
C67 N6 C74 C79 -63.9(4) . . . . ?
Ti6 N6 C74 C79 126.3(3) . . . . ?
N6 C74 C75 C76 177.3(3) . . . . ?
C79 C74 C75 C76 56.5(4) . . . . ?
C74 C75 C76 C77 -57.1(4) . . . . ?
C75 C76 C77 C78 55.9(5) . . . . ?
C76 C77 C78 C79 -54.9(4) . . . . ?
C77 C78 C79 C74 56.2(4) . . . . ?
N6 C74 C79 C78 -178.1(3) . . . . ?
C75 C74 C79 C78 -56.7(4) . . . . ?
C84 C80 C81 C82 2.2(5) . . . . ?
Ti5 C80 C81 C82 67.9(3) . . . . ?
C84 C80 C81 Ti5 -65.7(3) . . . . ?
C80 C81 C82 C83 -2.3(4) . . . . ?
Ti5 C81 C82 C83 63.9(3) . . . . ?
C80 C81 C82 Ti5 -66.2(3) . . . . ?
C81 C82 C83 C84 1.5(4) . . . . ?
Ti5 C82 C83 C84 64.3(3) . . . . ?
C81 C82 C83 Ti5 -62.8(3) . . . . ?
C90 C94 C93 C92 1.3(4) . . . . ?
Ti6 C94 C93 C92 -63.9(2) . . . . ?
C90 C94 C93 Ti6 65.2(2) . . . . ?
C81 C80 C84 C83 -1.2(5) . . . . ?
Ti5 C80 C84 C83 -66.8(3) . . . . ?
C81 C80 C84 Ti5 65.6(3) . . . . ?
C82 C83 C84 C80 -0.2(4) . . . . ?
Ti5 C83 C84 C80 65.8(3) . . . . ?
C82 C83 C84 Ti5 -66.0(3) . . . . ?
C94 C93 C92 C91 -1.2(4) . . . . ?
Ti6 C93 C92 C91 -65.7(2) . . . . ?
C94 C93 C92 Ti6 64.5(3) . . . . ?
C88 C89 C85 C86 0.1(4) . . . . ?
Ti5 C89 C85 C86 -65.1(3) . . . . ?
C88 C89 C85 Ti5 65.1(3) . . . . ?
C93 C92 C91 C90 0.7(4) . . . . ?
Ti6 C92 C91 C90 -65.5(2) . . . . ?
C93 C92 C91 Ti6 66.2(2) . . . . ?
C89 C85 C86 C87 -0.4(5) . . . . ?
Ti5 C85 C86 C87 -65.3(3) . . . . ?
C89 C85 C86 Ti5 64.9(3) . . . . ?
C92 C91 C90 C94 0.1(4) . . . . ?
Ti6 C91 C90 C94 -64.7(3) . . . . ?
C92 C91 C90 Ti6 64.7(2) . . . . ?
C93 C94 C90 C91 -0.9(4) . . . . ?
Ti6 C94 C90 C91 64.3(2) . . . . ?
C93 C94 C90 Ti6 -65.1(3) . . . . ?
C89 C88 C87 C86 -0.6(4) . . . . ?
Ti5 C88 C87 C86 64.8(3) . . . . ?
C89 C88 C87 Ti5 -65.4(3) . . . . ?
C85 C86 C87 C88 0.6(5) . . . . ?
Ti5 C86 C87 C88 -64.8(3) . . . . ?
C85 C86 C87 Ti5 65.4(3) . . . . ?
C38 C37 C36 C35 -56.3(3) . . . . ?
N4 C35 C36 C37 178.8(2) . . . . ?
C40 C35 C36 C37 58.1(3) . . . . ?
